data_4110533
loop_
_publ_author_name
'Nanfeng Zheng'
'Haiwei Lu'
'Xianhui Bu'
'Pingyun Feng'

_publ_section_title
;
 Metal-Chelate Dye-Controlled Organization of Cd32S14(SPh)404-
 Nanoclusters into Three-Dimensional Molecular and Covalent Open
 Architecture
;
_journal_name_full 'Journal of the American Chemical Society'
_journal_page_first 4528
_journal_page_last 4529
_journal_paper_doi 10.1021/ja060006+
_journal_volume 128
_journal_year 2006
_chemical_formula_sum 'C312 H248 Cd32 Fe2 N12 S54'
_chemical_formula_weight 9604.96
_chemical_name_common MOL-6CdS-FePAL
_chemical_name_systematic
; 
 ? 
;
_space_group_IT_number 14
_symmetry_cell_setting monoclinic
_symmetry_space_group_name_Hall '-P 2ybc'
_symmetry_space_group_name_H-M 'P 1 21/c 1'
_atom_sites_solution_hydrogens none
_atom_sites_solution_primary direct
_atom_sites_solution_secondary difmap
_audit_creation_method SHELXL-97
_cell_angle_alpha 90.00
_cell_angle_beta 92.0610(10)
_cell_angle_gamma 90.00
_cell_formula_units_Z 4
_cell_length_a 20.9325(4)
_cell_length_b 46.3439(9)
_cell_length_c 34.2172(7)
_cell_measurement_reflns_used 322
_cell_measurement_temperature 100(2)
_cell_measurement_theta_max 20.3
_cell_measurement_theta_min 3.3
_cell_volume 33172.4(11)
_computing_structure_refinement 'SHELXL-97 (Sheldrick, 1997)'
_computing_structure_solution 'SHELXS-97 (Sheldrick, 1990)'
_diffrn_ambient_temperature 100(2)
_diffrn_measured_fraction_theta_full 0.997
_diffrn_measured_fraction_theta_max 0.997
_diffrn_measurement_device_type 'Bruker P4'
_diffrn_measurement_method '\w scans'
_diffrn_radiation_monochromator graphite
_diffrn_radiation_source 'sealed tube'
_diffrn_radiation_type MoK\a
_diffrn_radiation_wavelength 0.71073
_diffrn_reflns_av_R_equivalents 0.0740
_diffrn_reflns_av_sigmaI/netI 0.0638
_diffrn_reflns_limit_h_max 20
_diffrn_reflns_limit_h_min -20
_diffrn_reflns_limit_k_max 44
_diffrn_reflns_limit_k_min -44
_diffrn_reflns_limit_l_max 32
_diffrn_reflns_limit_l_min -33
_diffrn_reflns_number 203016
_diffrn_reflns_theta_full 20.19
_diffrn_reflns_theta_max 20.19
_diffrn_reflns_theta_min 0.74
_diffrn_standards_decay_% 'Not measured'
_diffrn_standards_interval_count 0
_diffrn_standards_interval_time 0
_diffrn_standards_number 0
_exptl_absorpt_coefficient_mu 2.477
_exptl_absorpt_correction_T_max 0.6640
_exptl_absorpt_correction_T_min 0.6242
_exptl_absorpt_correction_type empirical
_exptl_absorpt_process_details 'SADABS (Sheldrick,1996)'
_exptl_crystal_colour Red
_exptl_crystal_density_diffrn 1.923
_exptl_crystal_description 'Fragment of Prism'
_exptl_crystal_F_000 18624
_exptl_crystal_size_max 0.21
_exptl_crystal_size_mid 0.20
_exptl_crystal_size_min 0.18
_refine_diff_density_max 1.832
_refine_diff_density_min -1.265
_refine_diff_density_rms 0.301
_refine_ls_extinction_method none
_refine_ls_goodness_of_fit_ref 1.041
_refine_ls_hydrogen_treatment none
_refine_ls_matrix_type full
_refine_ls_number_parameters 1393
_refine_ls_number_reflns 31713
_refine_ls_number_restraints 67
_refine_ls_restrained_S_all 1.040
_refine_ls_R_factor_all 0.1699
_refine_ls_R_factor_gt 0.0967
_refine_ls_shift/su_max 0.042
_refine_ls_shift/su_mean 0.000
_refine_ls_structure_factor_coef Fsqd
_refine_ls_weighting_details 'calc w=1/[\s^2^(Fo^2^)+(0.1922P)^2^+550.5211P] where P=(Fo^2^+2Fc^2^)/3'
_refine_ls_weighting_scheme calc
_refine_ls_wR_factor_gt 0.2906
_refine_ls_wR_factor_ref 0.3599
_reflns_number_gt 17017
_reflns_number_total 31713
_reflns_threshold_expression >2sigma(I)
_cod_data_source_file ja0600062Bsi20060310_033049_4.cif
_cod_data_source_block MOL-6CdS-FePAL
_cod_database_code 4110533

loop_
_symmetry_equiv_pos_as_xyz
'x, y, z'
'-x, y+1/2, -z+1/2'
'-x, -y, -z'
'x, -y-1/2, z-1/2'

loop_
_atom_site_label
_atom_site_type_symbol
_atom_site_fract_x
_atom_site_fract_y
_atom_site_fract_z
_atom_site_U_iso_or_equiv
_atom_site_adp_type
_atom_site_occupancy
_atom_site_symmetry_multiplicity
_atom_site_calc_flag
_atom_site_refinement_flags
C11 C 0.5246(3) 0.24125(14) 0.6465(2) 0.20(2) Uiso 1 1 d G
C12 C 0.4837(3) 0.23097(13) 0.6168(2) 0.23(2) Uiso 1 1 d G
C13 C 0.5083(3) 0.22166(14) 0.5818(2) 0.35(4) Uiso 1 1 d G
C14 C 0.5738(3) 0.22263(16) 0.5765(2) 0.193(19) Uiso 1 1 d G
C15 C 0.6147(3) 0.23290(17) 0.6062(2) 0.26(3) Uiso 1 1 d G
C16 C 0.5901(3) 0.24221(16) 0.6413(2) 0.53(8) Uiso 1 1 d G
C21 C 0.3556(3) 0.29047(11) 0.58795(15) 0.106(10) Uiso 1 1 d G
C22 C 0.2910(3) 0.28533(10) 0.59294(15) 0.091(9) Uiso 1 1 d G
C23 C 0.2579(3) 0.26633(10) 0.56820(15) 0.099(9) Uiso 1 1 d G
C24 C 0.2894(3) 0.25246(11) 0.53845(16) 0.166(16) Uiso 1 1 d G
C25 C 0.3541(3) 0.25758(12) 0.53348(16) 0.20(2) Uiso 1 1 d G
C26 C 0.3871(3) 0.27661(12) 0.55826(16) 0.172(17) Uiso 1 1 d G
C31 C 0.1509(4) 0.3369(2) 1.00271(13) 0.102(10) Uiso 1 1 d G
C32 C 0.1448(4) 0.31742(19) 0.97191(14) 0.116(11) Uiso 1 1 d G
C33 C 0.1355(4) 0.28828(19) 0.97945(14) 0.108(10) Uiso 1 1 d G
C34 C 0.1325(4) 0.2786(2) 1.01782(15) 0.128(12) Uiso 1 1 d G
C35 C 0.1387(5) 0.2981(2) 1.04858(14) 0.20(2) Uiso 1 1 d G
C36 C 0.1479(4) 0.3273(2) 1.04104(13) 0.23(2) Uiso 1 1 d G
C41 C 0.4368(3) 0.20054(14) 0.8131(2) 0.166(16) Uiso 1 1 d G
C42 C 0.4603(4) 0.17538(14) 0.7969(2) 0.21(2) Uiso 1 1 d G
C43 C 0.4348(4) 0.14882(14) 0.8069(2) 0.28(3) Uiso 1 1 d G
C44 C 0.3858(4) 0.14741(14) 0.8332(2) 0.33(4) Uiso 1 1 d G
C45 C 0.3623(4) 0.17256(14) 0.8494(2) 0.35(4) Uiso 1 1 d G
C46 C 0.3878(3) 0.19915(14) 0.83942(19) 0.22(2) Uiso 1 1 d G
C51 C 0.2774(3) 0.48595(11) 0.52393(18) 0.26(3) Uiso 1 1 d G
C52 C 0.2897(3) 0.46002(11) 0.54321(17) 0.155(15) Uiso 1 1 d G
C53 C 0.3272(3) 0.43913(12) 0.52609(16) 0.155(15) Uiso 1 1 d G
C54 C 0.3524(3) 0.44413(13) 0.48969(17) 0.20(2) Uiso 1 1 d G
C55 C 0.3401(3) 0.47005(13) 0.47040(18) 0.21(2) Uiso 1 1 d G
C56 C 0.3026(3) 0.49095(12) 0.48753(18) 0.50(7) Uiso 1 1 d G
C61 C 0.0896(3) 0.27418(15) 0.86769(15) 0.091(9) Uiso 1 1 d G
C62 C 0.0373(3) 0.27290(17) 0.89151(16) 0.127(12) Uiso 1 1 d G
C63 C 0.0027(3) 0.24742(17) 0.89432(17) 0.151(14) Uiso 1 1 d G
C64 C 0.0205(3) 0.22324(16) 0.87329(18) 0.109(10) Uiso 1 1 d G
C65 C 0.0728(3) 0.22453(15) 0.84945(17) 0.149(14) Uiso 1 1 d G
C66 C 0.1074(3) 0.25000(15) 0.84666(16) 0.143(14) Uiso 1 1 d G
C71 C 0.6360(3) 0.27813(18) 0.8018(2) 0.127(12) Uiso 1 1 d G
C72 C 0.5991(3) 0.27802(17) 0.8347(2) 0.115(11) Uiso 1 1 d G
C73 C 0.6284(3) 0.27739(19) 0.8718(2) 0.170(17) Uiso 1 1 d G
C74 C 0.6947(3) 0.2769(2) 0.8759(2) 0.22(2) Uiso 1 1 d G
C75 C 0.7317(3) 0.2770(2) 0.8429(3) 0.39(5) Uiso 1 1 d G
C76 C 0.7023(3) 0.27762(19) 0.8059(2) 0.22(2) Uiso 1 1 d G
C91 C 0.3010(3) 0.36011(11) 0.52700(14) 0.120(11) Uiso 1 1 d G
C92 C 0.2700(3) 0.36623(12) 0.49134(14) 0.185(18) Uiso 1 1 d G
C93 C 0.3036(3) 0.36527(13) 0.45707(14) 0.21(2) Uiso 1 1 d G
C94 C 0.3681(3) 0.35813(14) 0.45837(15) 0.160(15) Uiso 1 1 d G
C95 C 0.3991(3) 0.35197(13) 0.49402(16) 0.25(3) Uiso 1 1 d G
C96 C 0.3656(3) 0.35296(12) 0.52831(15) 0.24(3) Uiso 1 1 d G
C101 C 0.0383(3) 0.32576(11) 0.53494(14) 0.094(9) Uiso 1 1 d G
C102 C 0.1034(3) 0.32693(11) 0.52847(14) 0.084(8) Uiso 1 1 d G
C103 C 0.1294(3) 0.30973(11) 0.49980(14) 0.105(10) Uiso 1 1 d G
C104 C 0.0902(3) 0.29138(12) 0.47754(14) 0.115(11) Uiso 1 1 d G
C105 C 0.0250(3) 0.29021(12) 0.48400(15) 0.152(15) Uiso 1 1 d G
C106 C -0.0009(3) 0.30739(12) 0.51269(15) 0.152(15) Uiso 1 1 d G
C111 C 0.1695(3) 0.44728(12) 0.46777(15) 0.137(13) Uiso 1 1 d G
C112 C 0.1137(3) 0.43840(11) 0.48496(15) 0.111(11) Uiso 1 1 d G
C113 C 0.0580(3) 0.45447(12) 0.47962(16) 0.131(12) Uiso 1 1 d G
C114 C 0.0581(3) 0.47942(12) 0.45708(17) 0.146(14) Uiso 1 1 d G
C115 C 0.1140(3) 0.48831(12) 0.43988(17) 0.144(14) Uiso 1 1 d G
C116 C 0.1697(3) 0.47223(12) 0.44522(16) 0.174(17) Uiso 1 1 d G
C121 C 0.0107(3) 0.24466(11) 0.59600(17) 0.122(11) Uiso 1 1 d G
C122 C 0.0549(3) 0.26701(11) 0.59714(16) 0.121(11) Uiso 1 1 d G
C123 C 0.0824(2) 0.27591(10) 0.63268(15) 0.128(12) Uiso 1 1 d G
C124 C 0.0657(3) 0.26247(11) 0.66715(16) 0.27(3) Uiso 1 1 d G
C125 C 0.0214(3) 0.24010(11) 0.66602(17) 0.24(3) Uiso 1 1 d G
C126 C -0.0061(3) 0.23119(12) 0.63047(18) 0.20(2) Uiso 1 1 d G
C131 C 0.2633(3) 0.23586(10) 0.66767(16) 0.169(17) Uiso 1 1 d G
C132 C 0.1987(3) 0.22963(10) 0.66221(16) 0.24(3) Uiso 1 1 d G
C133 C 0.1796(3) 0.20376(10) 0.64488(17) 0.31(4) Uiso 1 1 d G
C134 C 0.2251(3) 0.18410(10) 0.63301(19) 0.25(3) Uiso 1 1 d G
C135 C 0.2898(3) 0.19033(10) 0.63844(19) 0.19(2) Uiso 1 1 d G
C136 C 0.3089(3) 0.21621(11) 0.65579(17) 0.171(17) Uiso 1 1 d G
C141 C 0.4067(4) 0.58814(12) 0.7135(2) 0.142(14) Uiso 1 1 d G
C142 C 0.4152(4) 0.57260(12) 0.6794(2) 0.162(16) Uiso 1 1 d G
C143 C 0.4094(4) 0.58629(12) 0.6433(2) 0.23(2) Uiso 1 1 d G
C144 C 0.3950(4) 0.61556(12) 0.6414(3) 0.25(3) Uiso 1 1 d G
C145 C 0.3865(5) 0.63109(12) 0.6755(3) 0.33(4) Uiso 1 1 d G
C146 C 0.3923(5) 0.61741(12) 0.7116(3) 0.23(2) Uiso 1 1 d G
C151 C 0.2248(4) 0.55966(10) 0.7010(2) 0.112(11) Uiso 1 1 d G
C152 C 0.2417(4) 0.58254(10) 0.6771(2) 0.174(17) Uiso 1 1 d G
C153 C 0.2117(4) 0.60912(10) 0.6807(2) 0.21(2) Uiso 1 1 d G
C154 C 0.1648(4) 0.61282(11) 0.7080(2) 0.21(2) Uiso 1 1 d G
C155 C 0.1479(4) 0.58998(11) 0.7318(2) 0.32(4) Uiso 1 1 d G
C156 C 0.1779(4) 0.56338(11) 0.7283(2) 0.20(2) Uiso 1 1 d G
C161 C 0.1158(3) 0.50346(10) 0.61286(18) 0.109(10) Uiso 1 1 d G
C162 C 0.1052(3) 0.49323(10) 0.57500(18) 0.164(16) Uiso 1 1 d G
C163 C 0.1188(3) 0.51061(10) 0.54325(18) 0.23(2) Uiso 1 1 d G
C164 C 0.1429(3) 0.53826(10) 0.5494(2) 0.168(16) Uiso 1 1 d G
C165 C 0.1534(3) 0.54850(10) 0.5872(2) 0.22(2) Uiso 1 1 d G
C166 C 0.1399(3) 0.53110(10) 0.6190(2) 0.22(2) Uiso 1 1 d G
C171 C -0.0928(2) 0.42397(13) 0.58866(18) 0.149(14) Uiso 1 1 d G
C172 C -0.1112(2) 0.40978(13) 0.62223(18) 0.142(14) Uiso 1 1 d G
C173 C -0.1755(2) 0.40471(15) 0.6283(2) 0.25(3) Uiso 1 1 d G
C174 C -0.2215(2) 0.41382(16) 0.6007(2) 0.33(4) Uiso 1 1 d G
C175 C -0.2032(2) 0.42799(15) 0.5671(2) 0.46(6) Uiso 1 1 d G
C176 C -0.1388(2) 0.43307(14) 0.56108(19) 0.24(3) Uiso 1 1 d G
C181 C -0.0370(3) 0.37559(14) 0.43546(16) 0.125(12) Uiso 1 1 d G
C182 C 0.0211(3) 0.36117(13) 0.43928(14) 0.134(13) Uiso 1 1 d G
C183 C 0.0516(3) 0.35171(13) 0.40625(14) 0.140(13) Uiso 1 1 d G
C184 C 0.0240(4) 0.35665(15) 0.36931(14) 0.191(19) Uiso 1 1 d G
C185 C -0.0342(4) 0.37105(15) 0.36544(15) 0.163(16) Uiso 1 1 d G
C186 C -0.0646(3) 0.38053(15) 0.39850(16) 0.151(14) Uiso 1 1 d G
C191 C 0.240(4) 0.5584(16) 0.8265(14) 0.25(3) Uiso 1 1 d G
C192 C 0.175(5) 0.5550(14) 0.8312(16) 0.35(4) Uiso 1 1 d G
C193 C 0.135(2) 0.579(3) 0.830(2) 0.57(9) Uiso 1 1 d G
C194 C 0.160(5) 0.6064(18) 0.824(2) 0.45(7) Uiso 1 1 d G
C195 C 0.226(6) 0.6097(12) 0.8198(18) 0.39(5) Uiso 1 1 d G
C196 C 0.265(2) 0.586(2) 0.8208(16) 0.38(5) Uiso 1 1 d G
C201 C 0.3455(6) 0.4762(2) 1.0125(3) 0.55(8) Uiso 1 1 d G
C202 C 0.3592(6) 0.4578(2) 1.0437(3) 0.29(3) Uiso 1 1 d G
C203 C 0.3455(5) 0.4285(2) 1.0403(3) 0.27(3) Uiso 1 1 d G
C204 C 0.3182(5) 0.4177(2) 1.0057(3) 0.26(3) Uiso 1 1 d G
C205 C 0.3045(5) 0.4361(2) 0.9745(3) 0.35(4) Uiso 1 1 d G
C206 C 0.3181(5) 0.4654(2) 0.9779(3) 0.49(7) Uiso 1 1 d G
C211 C 0.0782(5) 0.4540(2) 0.9813(4) 0.142(13) Uiso 1 1 d G
C212 C 0.1445(5) 0.4547(2) 0.9854(3) 0.169(17) Uiso 1 1 d G
C213 C 0.1741(6) 0.4715(2) 1.0143(4) 0.24(3) Uiso 1 1 d G
C214 C 0.1373(6) 0.4878(3) 1.0393(4) 0.48(7) Uiso 1 1 d G
C215 C 0.0710(6) 0.4871(3) 1.0352(4) 0.53(8) Uiso 1 1 d G
C216 C 0.0415(6) 0.4702(3) 1.0063(4) 0.32(4) Uiso 1 1 d G
C221 C 0.6373(4) 0.3697(3) 0.7923(3) 0.135(13) Uiso 1 1 d G
C222 C 0.6371(4) 0.3877(3) 0.7597(3) 0.159(15) Uiso 1 1 d G
C223 C 0.6941(5) 0.3941(3) 0.7420(3) 0.24(3) Uiso 1 1 d G
C224 C 0.7513(4) 0.3827(3) 0.7569(4) 0.38(5) Uiso 1 1 d G
C225 C 0.7515(4) 0.3647(3) 0.7894(4) 0.35(4) Uiso 1 1 d G
C226 C 0.6945(4) 0.3582(3) 0.8071(3) 0.31(4) Uiso 1 1 d G
C231 C 0.5842(6) 0.3424(3) 0.6625(3) 0.134(13) Uiso 1 1 d G
C232 C 0.6115(6) 0.3150(3) 0.6626(3) 0.23(2) Uiso 1 1 d G
C233 C 0.6691(6) 0.3105(3) 0.6445(3) 0.35(4) Uiso 1 1 d G
C234 C 0.6994(6) 0.3333(4) 0.6264(3) 0.23(2) Uiso 1 1 d G
C235 C 0.6721(6) 0.3607(4) 0.6264(3) 0.39(5) Uiso 1 1 d G
C236 C 0.6145(6) 0.3652(3) 0.6445(3) 0.48(7) Uiso 1 1 d G
C241 C 0.2703(4) 0.24546(18) 0.8589(3) 0.109(10) Uiso 1 1 d G
C242 C 0.2817(4) 0.26343(18) 0.8909(3) 0.108(10) Uiso 1 1 d G
C243 C 0.2750(4) 0.25290(18) 0.9286(3) 0.159(15) Uiso 1 1 d G
C244 C 0.2569(5) 0.22439(19) 0.9342(4) 0.174(17) Uiso 1 1 d G
C245 C 0.2455(5) 0.20642(18) 0.9022(4) 0.20(2) Uiso 1 1 d G
C246 C 0.2522(5) 0.21695(18) 0.8645(4) 0.184(18) Uiso 1 1 d G
C251 C -0.0647(6) 0.4651(3) 0.7043(4) 0.151(14) Uiso 1 1 d G
C252 C -0.0848(6) 0.4774(4) 0.6689(5) 0.178(18) Uiso 1 1 d G
C253 C -0.1315(7) 0.4987(4) 0.6681(5) 0.23(2) Uiso 1 1 d G
C254 C -0.1581(6) 0.5077(4) 0.7027(5) 0.30(4) Uiso 1 1 d G
C255 C -0.1380(6) 0.4954(3) 0.7381(5) 0.38(3) Uiso 1 1 d G
C256 C -0.0913(6) 0.4741(3) 0.7389(5) 0.56(9) Uiso 1 1 d G
C261 C 0.3283(4) 0.3218(2) 1.0016(2) 0.187(19) Uiso 1 1 d G
C262 C 0.3443(4) 0.3389(2) 0.9700(2) 0.112(11) Uiso 1 1 d G
C263 C 0.3978(4) 0.3566(2) 0.9728(2) 0.177(17) Uiso 1 1 d G
C264 C 0.4354(4) 0.3572(2) 1.0071(2) 0.26(3) Uiso 1 1 d G
C265 C 0.4194(5) 0.3401(2) 1.0387(2) 0.169(17) Uiso 1 1 d G
C266 C 0.3659(5) 0.3224(2) 1.0359(2) 0.165(16) Uiso 1 1 d G
C271 C 0.4448(4) 0.25715(19) 0.9084(3) 0.163(16) Uiso 1 1 d G
C272 C 0.4564(4) 0.28604(19) 0.9003(3) 0.104(10) Uiso 1 1 d G
C273 C 0.4876(4) 0.3033(2) 0.9282(3) 0.158(15) Uiso 1 1 d G
C274 C 0.5071(4) 0.2917(2) 0.9641(3) 0.23(2) Uiso 1 1 d G
C275 C 0.4955(4) 0.2629(2) 0.9722(3) 0.160(15) Uiso 1 1 d G
C276 C 0.4643(4) 0.2456(2) 0.9443(3) 0.152(15) Uiso 1 1 d G
C281 C -0.075(2) 0.3551(17) 0.9191(16) 0.23(2) Uiso 1 1 d G
C282 C -0.089(4) 0.3808(14) 0.8996(17) 0.34(4) Uiso 1 1 d G
C283 C -0.152(5) 0.3880(12) 0.8897(16) 0.37(5) Uiso 1 1 d G
C284 C -0.201(2) 0.370(2) 0.8993(19) 0.35(4) Uiso 1 1 d G
C285 C -0.188(3) 0.3439(18) 0.919(2) 0.39(5) Uiso 1 1 d G
C286 C -0.125(5) 0.3366(10) 0.9287(16) 0.52(8) Uiso 1 1 d G
C341 C 0.609(2) 0.5356(12) 0.6882(10) 0.182(18) Uiso 1 1 d G
C342 C 0.659(2) 0.5227(7) 0.6692(15) 0.23(2) Uiso 1 1 d G
C343 C 0.6883(17) 0.5373(14) 0.6393(14) 0.28(3) Uiso 1 1 d G
C344 C 0.668(3) 0.5647(13) 0.6284(11) 0.25(3) Uiso 1 1 d G
C345 C 0.617(3) 0.5776(8) 0.6474(17) 0.37(5) Uiso 1 1 d G
C346 C 0.5880(19) 0.5630(12) 0.6773(16) 0.34(4) Uiso 1 1 d G
C321 C 0.108(3) 0.5063(10) 0.892(3) 0.26(3) Uiso 1 1 d G
C322 C 0.057(5) 0.5126(17) 0.8660(15) 0.35(4) Uiso 1 1 d G
C323 C 0.018(3) 0.536(2) 0.873(2) 0.45(6) Uiso 1 1 d G
C324 C 0.029(4) 0.5533(11) 0.906(3) 0.37(5) Uiso 1 1 d G
C325 C 0.081(5) 0.5470(17) 0.9315(17) 0.38(5) Uiso 1 1 d G
C326 C 0.120(3) 0.524(2) 0.924(2) 0.34(4) Uiso 1 1 d G
C351 C 0.430(2) 0.5051(9) 0.6107(11) 0.159(15) Uiso 1 1 d G
C352 C 0.4794(19) 0.5252(9) 0.6101(12) 0.189(19) Uiso 1 1 d G
C353 C 0.500(2) 0.5356(9) 0.5747(19) 0.30(4) Uiso 1 1 d G
C354 C 0.472(3) 0.5258(13) 0.5398(12) 0.38(5) Uiso 1 1 d G
C355 C 0.423(3) 0.5058(14) 0.5403(11) 0.40(5) Uiso 1 1 d G
C356 C 0.402(2) 0.4954(10) 0.5758(18) 0.44(6) Uiso 1 1 d G
C291 C -0.0413(17) 0.3160(8) 0.8019(13) 0.154(15) Uiso 1 1 d G
C292 C -0.078(2) 0.3138(11) 0.8346(12) 0.48(7) Uiso 1 1 d G
C293 C -0.111(2) 0.2884(15) 0.8417(15) 0.33(4) Uiso 1 1 d G
C294 C -0.107(2) 0.2653(10) 0.816(2) 0.38(5) Uiso 1 1 d G
C295 C -0.070(3) 0.2676(9) 0.7832(18) 0.27(3) Uiso 1 1 d G
C296 C -0.037(2) 0.2929(12) 0.7762(11) 0.42(6) Uiso 1 1 d G
C361 C 0.579(3) 0.6169(10) 0.8020(18) 0.23(2) Uiso 1 1 d G
C362 C 0.534(2) 0.6387(15) 0.7945(13) 0.25(3) Uiso 1 1 d G
C363 C 0.529(2) 0.6613(11) 0.821(2) 0.26(3) Uiso 1 1 d G
C364 C 0.568(4) 0.6623(13) 0.8545(18) 0.55(9) Uiso 1 1 d G
C365 C 0.612(3) 0.641(2) 0.8620(15) 0.53(8) Uiso 1 1 d G
C366 C 0.618(3) 0.6179(14) 0.836(2) 0.57(9) Uiso 1 1 d G
C371 C 0.498(3) 0.5549(10) 0.8617(12) 0.20(2) Uiso 1 1 d G
C372 C 0.433(3) 0.5560(11) 0.8702(17) 0.24(3) Uiso 1 1 d G
C373 C 0.412(2) 0.5751(17) 0.898(2) 0.40(5) Uiso 1 1 d G
C374 C 0.456(5) 0.5933(13) 0.9178(16) 0.50(7) Uiso 1 1 d G
C375 C 0.520(4) 0.5922(13) 0.909(2) 0.53(8) Uiso 1 1 d G
C376 C 0.5411(19) 0.5731(16) 0.881(2) 0.35(4) Uiso 1 1 d G
C301 C -0.0518(19) 0.4552(9) 0.8369(14) 0.179(18) Uiso 1 1 d D
C311 C -0.065(2) 0.3273(11) 0.6881(15) 0.194(19) Uiso 1 1 d .
C381 C 0.617(3) 0.4428(13) 0.8561(18) 0.24(3) Uiso 1 1 d .
C391 C 0.471(3) 0.4648(15) 0.928(2) 0.27(3) Uiso 1 1 d .
C37B C 1.211(3) 0.0717(11) 0.6103(18) 0.22(2) Uiso 1 1 d D
C47B C 1.252(2) 0.0556(8) 0.6309(16) 0.178(18) Uiso 1 1 d D
C13B C 1.1958(17) 0.1183(7) 0.8648(13) 0.152(15) Uiso 1 1 d D
C45B C 1.2511(17) 0.0575(7) 0.6714(14) 0.146(14) Uiso 1 1 d D
C34B C 1.1201(19) 0.1096(8) 0.6054(13) 0.152(15) Uiso 1 1 d D
C35B C 1.163(2) 0.0923(8) 0.6222(14) 0.164(16) Uiso 1 1 d D
C43B C 1.2859(16) 0.0454(7) 0.7371(13) 0.150(15) Uiso 1 1 d D
C33B C 1.0764(16) 0.1284(7) 0.6209(12) 0.149(14) Uiso 1 1 d D
C23B C 0.9869(15) 0.0444(7) 0.7385(12) 0.137(13) Uiso 1 1 d D
C54B C 1.002(2) 0.1910(10) 0.7601(5) 0.162(16) Uiso 1 1 d D
C14B C 1.1550(16) 0.1006(7) 0.8810(11) 0.135(13) Uiso 1 1 d D
C25B C 1.0240(14) 0.0539(6) 0.8061(11) 0.126(12) Uiso 1 1 d D
C24B C 0.9837(14) 0.0399(6) 0.7780(11) 0.120(11) Uiso 1 1 d D
C27B C 1.0210(14) 0.0494(6) 0.8481(11) 0.115(11) Uiso 1 1 d D
C63B C 1.2956(15) 0.1685(8) 0.7364(5) 0.108(10) Uiso 1 1 d D
C53B C 0.971(2) 0.1627(10) 0.7607(5) 0.154(15) Uiso 1 1 d D
C65B C 1.1979(15) 0.1946(7) 0.7455(3) 0.104(10) Uiso 1 1 d D
C64B C 1.2684(18) 0.1932(8) 0.7401(4) 0.125(12) Uiso 1 1 d D
C16B C 1.1110(14) 0.0881(6) 0.8160(11) 0.119(11) Uiso 1 1 d D
C62B C 1.2631(17) 0.1424(8) 0.7372(5) 0.117(11) Uiso 1 1 d D
C17B C 1.0602(16) 0.0633(6) 0.8704(11) 0.130(12) Uiso 1 1 d D
C12B C 1.1956(15) 0.1218(6) 0.8201(12) 0.136(13) Uiso 1 1 d D
C42B C 1.2401(17) 0.0653(7) 0.7558(12) 0.148(14) Uiso 1 1 d D
C22B C 1.0342(16) 0.0644(7) 0.7256(11) 0.134(13) Uiso 1 1 d D
C32B C 1.0756(16) 0.1306(7) 0.6689(12) 0.145(14) Uiso 1 1 d D
C46B C 1.2059(15) 0.0770(6) 0.6896(12) 0.137(13) Uiso 1 1 d D
C55B C 1.0680(16) 0.1917(7) 0.7552(4) 0.099(9) Uiso 1 1 d D
C26B C 1.0712(13) 0.0742(5) 0.7893(10) 0.111(10) Uiso 1 1 d D
C36B C 1.1604(14) 0.0951(6) 0.6657(12) 0.125(12) Uiso 1 1 d D
C15B C 1.1090(13) 0.0839(6) 0.8583(10) 0.111(10) Uiso 1 1 d D
C66B C 1.1662(16) 0.1689(7) 0.7462(3) 0.105(10) Uiso 1 1 d D
C57B C 1.1001(16) 0.2226(7) 0.7547(5) 0.112(11) Uiso 1 1 d D
C67B C 1.1648(15) 0.2213(7) 0.7497(5) 0.095(9) Uiso 1 1 d D
C56B C 1.1028(14) 0.1691(6) 0.7511(3) 0.083(8) Uiso 1 1 d D
C52B C 1.0177(12) 0.1397(5) 0.7557(4) 0.064(7) Uiso 1 1 d D
C52A C 1.6061(19) 0.2998(10) 0.5377(11) 0.167(16) Uiso 1 1 d D
C17A C 1.812(2) 0.2366(13) 0.5701(15) 0.21(2) Uiso 1 1 d D
C23A C 1.8386(19) 0.3425(12) 0.5685(13) 0.182(18) Uiso 1 1 d D
C27A C 1.836(2) 0.2614(16) 0.5825(14) 0.22(2) Uiso 1 1 d D
C53A C 1.5525(17) 0.3136(10) 0.5612(9) 0.149(15) Uiso 1 1 d D
C47A C 1.697(3) 0.2971(5) 0.3288(16) 0.20(2) Uiso 1 1 d D
C44A C 1.587(3) 0.2998(4) 0.3606(14) 0.172(17) Uiso 1 1 d D
C25A C 1.8291(18) 0.2925(12) 0.5713(13) 0.169(17) Uiso 1 1 d D
C26A C 1.7844(16) 0.2955(11) 0.5390(11) 0.151(15) Uiso 1 1 d D
C35A C 1.793(2) 0.3050(4) 0.3742(13) 0.136(13) Uiso 1 1 d D
C42A C 1.583(3) 0.3089(5) 0.4263(17) 0.20(2) Uiso 1 1 d D
C34A C 1.863(2) 0.3069(4) 0.3793(13) 0.156(15) Uiso 1 1 d D
C37A C 1.765(3) 0.2992(5) 0.3360(16) 0.188(19) Uiso 1 1 d D
C33A C 1.887(2) 0.3126(5) 0.4178(14) 0.161(16) Uiso 1 1 d D
C46A C 1.684(2) 0.3066(3) 0.3982(13) 0.135(13) Uiso 1 1 d D
C32A C 1.842(2) 0.3162(5) 0.4486(12) 0.155(15) Uiso 1 1 d D
C13A C 1.6875(18) 0.2268(12) 0.4835(13) 0.185(19) Uiso 1 1 d D
C16A C 1.7548(17) 0.2683(12) 0.5232(12) 0.174(17) Uiso 1 1 d D
C36A C 1.752(2) 0.3084(3) 0.4029(14) 0.151(15) Uiso 1 1 d D
C45A C 1.653(3) 0.3011(4) 0.3624(15) 0.165(16) Uiso 1 1 d D
C15A C 1.7665(19) 0.2366(12) 0.5376(13) 0.179(18) Uiso 1 1 d D
C43A C 1.552(2) 0.3033(5) 0.3898(14) 0.143(14) Uiso 1 1 d D
C14A C 1.731(2) 0.2171(11) 0.5165(14) 0.185(19) Uiso 1 1 d D
C44B C 1.289(2) 0.0428(8) 0.6964(17) 0.185(19) Uiso 1 1 d D
C22A C 1.7970(19) 0.3467(11) 0.5381(13) 0.175(17) Uiso 1 1 d D
C54A C 1.535(3) 0.3411(17) 0.5609(15) 0.24(3) Uiso 1 1 d D
C64A C 1.668(3) 0.4191(14) 0.4645(15) 0.22(2) Uiso 1 1 d D
C65A C 1.635(3) 0.3991(17) 0.4885(14) 0.21(2) Uiso 1 1 d D
C57A C 1.552(4) 0.395(3) 0.534(2) 0.32(4) Uiso 1 1 d D
C24A C 1.8540(17) 0.3165(13) 0.5844(12) 0.179(18) Uiso 1 1 d D
C66A C 1.649(2) 0.3726(15) 0.4903(12) 0.20(2) Uiso 1 1 d D
C12A C 1.6778(17) 0.2560(12) 0.4709(12) 0.172(17) Uiso 1 1 d D
C63A C 1.716(2) 0.4057(13) 0.4434(11) 0.188(19) Uiso 1 1 d D
C56A C 1.615(2) 0.3508(13) 0.5158(12) 0.177(18) Uiso 1 1 d D
C62A C 1.7290(17) 0.3777(11) 0.4463(10) 0.159(16) Uiso 1 1 d D
C67A C 1.581(4) 0.414(2) 0.512(2) 0.33(5) Uiso 1 1 d D
Cd1 Cd 0.40048(11) 0.28599(5) 0.68387(6) 0.0839(7) Uani 1 1 d .
Cd2 Cd 0.34116(10) 0.43881(4) 0.75744(6) 0.0779(6) Uani 1 1 d .
Cd3 Cd 0.20345(9) 0.39661(4) 0.69535(6) 0.0674(6) Uani 1 1 d .
Cd4 Cd 0.21142(10) 0.39211(4) 0.81427(6) 0.0740(6) Uani 1 1 d .
Cd5 Cd 0.34364(9) 0.35238(4) 0.75113(6) 0.0697(6) Uani 1 1 d .
Cd6 Cd 0.07164(10) 0.34831(4) 0.74979(6) 0.0766(6) Uani 1 1 d .
Cd7 Cd 0.19249(11) 0.48417(4) 0.70451(6) 0.0835(7) Uani 1 1 d .
Cd8 Cd 0.06936(11) 0.43969(4) 0.76327(6) 0.0815(7) Uani 1 1 d .
Cd9 Cd 0.33834(11) 0.44277(5) 0.63782(7) 0.0885(7) Uani 1 1 d .
Cd10 Cd 0.20547(10) 0.30538(4) 0.80861(6) 0.0774(6) Uani 1 1 d .
Cd11 Cd 0.33740(10) 0.35814(4) 0.62828(6) 0.0780(6) Uani 1 1 d .
Cd12 Cd 0.20917(12) 0.48174(5) 0.81898(7) 0.0927(7) Uani 1 1 d .
Cd13 Cd 0.36336(11) 0.34857(5) 0.86909(6) 0.0833(7) Uani 1 1 d .
Cd14 Cd 0.20528(10) 0.30713(4) 0.69453(6) 0.0767(6) Uani 1 1 d .
Cd15 Cd 0.07346(11) 0.34826(4) 0.63003(6) 0.0807(6) Uani 1 1 d .
Cd16 Cd 0.47104(11) 0.39639(5) 0.68734(7) 0.0907(7) Uani 1 1 d .
Cd17 Cd 0.35344(12) 0.43138(5) 0.87809(7) 0.0954(7) Uani 1 1 d .
Cd18 Cd 0.04797(11) 0.43481(4) 0.64335(6) 0.0832(7) Uani 1 1 d .
Cd19 Cd 0.48834(11) 0.39817(5) 0.81338(7) 0.0919(7) Uani 1 1 d .
Cd20 Cd 0.19309(11) 0.40653(5) 0.57371(6) 0.0834(7) Uani 1 1 d .
Cd21 Cd 0.00461(12) 0.39496(5) 0.53237(7) 0.0976(8) Uani 1 1 d .
Cd22 Cd 0.48419(13) 0.48092(5) 0.70548(8) 0.1121(9) Uani 1 1 d .
Cd23 Cd 0.04000(14) 0.38537(6) 0.97492(7) 0.1189(9) Uani 1 1 d .
Cd24 Cd 0.47156(13) 0.48553(5) 0.82752(8) 0.1147(9) Uani 1 1 d .
Cd25 Cd 0.21951(12) 0.37867(5) 0.93345(6) 0.0938(7) Uani 1 1 d .
Cd26 Cd 0.06151(12) 0.34984(5) 0.86383(6) 0.0985(8) Uani 1 1 d .
Cd27 Cd 0.52516(14) 0.55848(6) 0.76865(10) 0.1293(10) Uani 1 1 d .
Cd28 Cd 0.34019(12) 0.52749(5) 0.75466(9) 0.1123(9) Uani 1 1 d .
Cd29 Cd 0.38814(11) 0.27406(4) 0.80544(6) 0.0885(7) Uani 1 1 d .
Cd30 Cd 0.09265(13) 0.43665(5) 0.88600(7) 0.1051(8) Uani 1 1 d .
Cd31 Cd 0.54286(15) 0.23583(6) 0.74338(8) 0.1255(10) Uani 1 1 d .
Cd32 Cd 0.52782(11) 0.32417(5) 0.75689(7) 0.0985(8) Uani 1 1 d .
Fe2 Fe 1.1365(2) 0.11033(11) 0.74197(14) 0.1058(15) Uiso 1 1 d .
Fe1 Fe 1.7053(3) 0.31762(14) 0.47865(18) 0.147(2) Uiso 1 1 d .
N4B N 1.1976(12) 0.0820(5) 0.7306(10) 0.137(10) Uiso 1 1 d D
N2B N 1.0755(11) 0.0791(5) 0.7502(8) 0.116(9) Uiso 1 1 d D
N6B N 1.1962(12) 0.1428(5) 0.7422(4) 0.097(7) Uiso 1 1 d D
N5B N 1.0735(13) 0.1385(6) 0.7514(4) 0.105(8) Uiso 1 1 d D
N3B N 1.1232(11) 0.1113(5) 0.6855(8) 0.106(8) Uiso 1 1 d D
N1B N 1.1531(10) 0.1065(4) 0.7980(7) 0.099(8) Uiso 1 1 d D
N6A N 1.6960(15) 0.3576(8) 0.4705(9) 0.159(12) Uiso 1 1 d D
N2A N 1.7703(12) 0.3201(8) 0.5243(8) 0.144(11) Uiso 1 1 d D
N5A N 1.6329(14) 0.3242(9) 0.5152(8) 0.163(13) Uiso 1 1 d D
N4A N 1.6537(16) 0.3109(4) 0.4325(9) 0.140(10) Uiso 1 1 d D
N3A N 1.7749(16) 0.3141(4) 0.4414(10) 0.146(11) Uiso 1 1 d D
N1A N 1.7109(13) 0.2757(8) 0.4907(9) 0.154(12) Uiso 1 1 d D
S1 S 0.5686(4) 0.3567(2) 0.8100(3) 0.112(3) Uani 1 1 d .
S2 S 0.1307(3) 0.39628(14) 0.6342(2) 0.0678(19) Uani 1 1 d .
S3 S 0.2673(4) 0.52714(17) 0.6945(3) 0.110(3) Uani 1 1 d .
S4 S 0.2739(4) 0.25887(15) 0.8096(2) 0.088(2) Uani 1 1 d .
S5 S 0.4000(4) 0.48988(18) 0.6518(3) 0.109(3) Uani 1 1 d .
S6 S 0.1178(4) 0.40537(19) 0.5129(2) 0.103(3) Uani 1 1 d .
S7 S 0.2520(4) 0.45294(18) 0.5854(3) 0.105(3) Uani 1 1 d .
S8 S 0.2890(4) 0.26667(15) 0.6991(2) 0.089(2) Uani 1 1 d .
S9 S -0.0209(4) 0.43544(18) 0.5800(2) 0.099(3) Uani 1 1 d .
S10 S 0.4057(4) 0.31223(16) 0.6199(2) 0.083(2) Uani 1 1 d .
S11 S -0.0121(4) 0.43273(17) 0.7063(2) 0.092(2) Uani 1 1 d .
S12 S 0.1420(4) 0.30445(15) 0.6290(2) 0.084(2) Uani 1 1 d .
S13 S 0.6052(5) 0.2820(2) 0.7537(3) 0.125(3) Uani 1 1 d .
S14 S 0.4318(4) 0.39150(16) 0.8754(2) 0.089(2) Uani 1 1 d .
S15 S 0.0144(4) 0.4292(2) 0.8277(2) 0.105(3) Uani 1 1 d D
S16 S 0.2939(4) 0.33676(16) 0.9266(2) 0.086(2) Uani 1 1 d .
S17 S 0.4135(3) 0.30776(14) 0.7503(2) 0.076(2) Uani 1 1 d .
S18 S 0.1457(4) 0.38797(16) 0.8746(2) 0.081(2) Uani 1 1 d .
S19 S 0.1289(4) 0.48603(15) 0.7644(2) 0.086(2) Uani 1 1 d .
S20 S -0.0093(4) 0.3508(2) 0.8038(2) 0.109(3) Uani 1 1 d .
S21 S 0.0010(4) 0.34743(18) 0.5694(2) 0.093(2) Uani 1 1 d .
S22 S 0.1375(4) 0.30617(17) 0.8686(2) 0.089(2) Uani 1 1 d .
S23 S 0.2564(4) 0.35933(17) 0.5702(2) 0.086(2) Uani 1 1 d .
S24 S 0.4083(4) 0.40105(16) 0.6250(2) 0.087(2) Uani 1 1 d .
S25 S -0.0765(4) 0.3896(2) 0.4782(3) 0.113(3) Uani 1 1 d .
S26 S 0.4400(4) 0.30594(16) 0.8571(2) 0.092(2) Uani 1 1 d .
S27 S 0.2733(6) 0.4276(2) 0.9310(3) 0.144(4) Uani 1 1 d .
S28 S 0.5640(6) 0.5202(2) 0.7235(4) 0.153(4) Uani 1 1 d .
S29 S 0.5480(5) 0.4459(2) 0.8105(4) 0.154(4) Uani 1 1 d .
S30 S 0.2898(6) 0.5230(2) 0.8201(3) 0.148(4) Uani 1 1 d .
S31 S -0.0013(5) 0.3485(3) 0.9258(3) 0.142(4) Uani 1 1 d .
S32 S 0.2728(3) 0.35223(13) 0.68943(18) 0.0620(18) Uani 1 1 d .
S33 S 0.2811(3) 0.34776(13) 0.81173(19) 0.0635(18) Uani 1 1 d .
S34 S 0.1368(3) 0.39430(14) 0.75486(19) 0.0688(19) Uani 1 1 d .
S35 S 0.2686(3) 0.44215(14) 0.6971(2) 0.0713(19) Uani 1 1 d .
S36 S 0.4076(5) 0.57281(19) 0.7605(3) 0.129(3) Uani 1 1 d .
S37 S 0.6096(6) 0.1924(2) 0.7409(3) 0.141(4) Uani 1 1 d .
S38 S 0.0323(5) 0.4359(2) 0.9488(3) 0.122(3) Uani 1 1 d .
S39 S 0.0027(4) 0.35692(18) 0.6876(2) 0.094(2) Uani 1 1 d .
S40 S 0.4147(3) 0.39613(14) 0.7523(2) 0.0705(19) Uani 1 1 d .
S41 S 0.0998(4) 0.48430(16) 0.6539(2) 0.096(2) Uani 1 1 d .
S42 S 0.2788(3) 0.43712(14) 0.8182(2) 0.074(2) Uani 1 1 d .
S43 S 0.5139(4) 0.34427(17) 0.6875(2) 0.095(2) Uani 1 1 d .
S44 S 0.4105(4) 0.48343(16) 0.7621(2) 0.092(2) Uani 1 1 d .
S45 S 0.1333(3) 0.30254(14) 0.7497(2) 0.072(2) Uani 1 1 d .
S46 S 0.1550(4) 0.37426(19) 0.9951(2) 0.099(3) Uani 1 1 d .
S47 S 0.6002(7) 0.5985(3) 0.7638(6) 0.205(7) Uani 1 1 d .
S48 S 0.4706(5) 0.2421(2) 0.6825(3) 0.138(4) Uani 1 1 d .
S49 S 0.5517(5) 0.4369(2) 0.6976(5) 0.173(5) Uani 1 1 d .
S50 S 0.4622(6) 0.2323(2) 0.7976(4) 0.167(5) Uani 1 1 d .
S51 S -0.0221(6) 0.3796(3) 1.0334(3) 0.163(5) Uani 1 1 d .
S52 S 0.1615(6) 0.4806(2) 0.8863(3) 0.140(4) Uani 1 1 d .
S53 S 0.5345(6) 0.5322(2) 0.8323(4) 0.152(4) Uani 1 1 d .
S54 S 0.4113(6) 0.4790(2) 0.8878(3) 0.145(4) Uani 1 1 d .
C55A C 1.564(3) 0.363(2) 0.5382(19) 0.28(3) Uiso 1 1 d D

loop_
_atom_site_aniso_label
_atom_site_aniso_U_11
_atom_site_aniso_U_22
_atom_site_aniso_U_33
_atom_site_aniso_U_23
_atom_site_aniso_U_13
_atom_site_aniso_U_12
Cd1 0.0994(16) 0.0725(14) 0.0808(15) 0.0106(11) 0.0180(12) 0.0146(12)
Cd2 0.0866(15) 0.0546(13) 0.0925(16) 0.0104(11) 0.0050(12) 0.0043(11)
Cd3 0.0803(14) 0.0564(12) 0.0660(13) 0.0080(10) 0.0114(10) 0.0066(10)
Cd4 0.0893(15) 0.0634(13) 0.0700(14) 0.0075(10) 0.0117(11) 0.0121(11)
Cd5 0.0815(14) 0.0561(12) 0.0723(14) 0.0139(10) 0.0147(11) 0.0093(10)
Cd6 0.0868(15) 0.0707(14) 0.0734(14) 0.0062(11) 0.0186(11) 0.0031(11)
Cd7 0.1019(17) 0.0578(13) 0.0903(16) 0.0060(11) -0.0017(13) 0.0140(12)
Cd8 0.1071(17) 0.0691(14) 0.0686(14) 0.0028(11) 0.0095(12) 0.0215(12)
Cd9 0.1003(17) 0.0689(14) 0.0974(17) 0.0130(12) 0.0192(13) -0.0025(12)
Cd10 0.0957(16) 0.0642(13) 0.0735(14) 0.0127(11) 0.0201(12) 0.0010(11)
Cd11 0.0909(15) 0.0695(14) 0.0750(14) 0.0128(11) 0.0223(12) 0.0058(11)
Cd12 0.1213(19) 0.0675(14) 0.0890(16) -0.0037(12) -0.0010(14) 0.0187(13)
Cd13 0.0981(16) 0.0726(14) 0.0793(15) 0.0130(11) 0.0040(12) 0.0064(12)
Cd14 0.0895(15) 0.0676(14) 0.0743(14) 0.0078(11) 0.0186(11) 0.0015(11)
Cd15 0.1041(16) 0.0647(13) 0.0741(14) 0.0078(11) 0.0151(12) -0.0036(12)
Cd16 0.0975(17) 0.0708(15) 0.1052(18) 0.0092(12) 0.0252(13) -0.0003(12)
Cd17 0.1071(18) 0.0765(15) 0.1016(18) 0.0028(13) -0.0080(14) 0.0036(13)
Cd18 0.0965(16) 0.0731(14) 0.0797(15) -0.0053(11) -0.0007(12) 0.0160(12)
Cd19 0.0900(16) 0.0747(15) 0.1107(18) 0.0114(13) 0.0022(13) 0.0045(12)
Cd20 0.0949(16) 0.0830(15) 0.0729(14) 0.0185(12) 0.0119(12) -0.0014(12)
Cd21 0.126(2) 0.0828(16) 0.0834(16) 0.0039(12) -0.0049(14) 0.0058(14)
Cd22 0.116(2) 0.0812(17) 0.140(2) 0.0087(15) 0.0103(17) -0.0176(15)
Cd23 0.137(2) 0.139(2) 0.0815(17) -0.0054(15) 0.0118(15) 0.0422(18)
Cd24 0.124(2) 0.0833(17) 0.135(2) 0.0023(15) -0.0217(17) -0.0136(15)
Cd25 0.1139(18) 0.0945(17) 0.0735(15) 0.0078(12) 0.0101(13) 0.0177(14)
Cd26 0.1080(18) 0.1123(19) 0.0770(16) -0.0039(13) 0.0289(13) 0.0046(15)
Cd27 0.124(2) 0.0854(18) 0.177(3) -0.0037(18) -0.010(2) -0.0184(16)
Cd28 0.114(2) 0.0598(15) 0.162(3) 0.0091(15) -0.0078(17) -0.0003(13)
Cd29 0.1161(18) 0.0659(14) 0.0844(16) 0.0156(11) 0.0173(13) 0.0181(13)
Cd30 0.146(2) 0.0949(18) 0.0750(16) 0.0034(13) 0.0124(15) 0.0435(16)
Cd31 0.173(3) 0.0894(18) 0.115(2) 0.0123(15) 0.0221(19) 0.0447(18)
Cd32 0.1020(18) 0.0750(15) 0.1183(19) 0.0034(13) 0.0034(14) 0.0186(13)
S1 0.109(7) 0.109(7) 0.117(7) -0.004(5) -0.016(5) 0.030(5)
S2 0.071(5) 0.062(4) 0.070(5) 0.013(3) 0.006(4) 0.005(4)
S3 0.122(7) 0.069(5) 0.138(8) 0.015(5) 0.000(6) 0.005(5)
S4 0.121(6) 0.058(5) 0.086(5) 0.013(4) 0.023(5) 0.003(4)
S5 0.126(7) 0.084(6) 0.117(7) 0.005(5) 0.024(6) -0.019(5)
S6 0.130(7) 0.099(6) 0.080(6) 0.018(5) -0.008(5) 0.000(5)
S7 0.115(7) 0.085(6) 0.114(7) 0.037(5) 0.008(5) -0.006(5)
S8 0.108(6) 0.053(4) 0.107(6) 0.010(4) 0.035(5) 0.002(4)
S9 0.115(7) 0.090(6) 0.091(6) 0.003(5) -0.013(5) 0.007(5)
S10 0.096(6) 0.076(5) 0.078(5) 0.008(4) 0.031(4) 0.015(4)
S11 0.105(6) 0.089(6) 0.082(5) 0.000(4) 0.000(5) 0.006(5)
S12 0.119(6) 0.060(5) 0.075(5) 0.005(4) 0.014(4) 0.004(4)
S13 0.131(8) 0.114(7) 0.131(8) 0.013(6) 0.021(6) 0.049(6)
S14 0.096(6) 0.079(5) 0.092(6) 0.012(4) -0.001(5) 0.002(4)
S15 0.119(7) 0.120(7) 0.077(6) 0.001(5) 0.016(5) 0.019(6)
S16 0.110(6) 0.077(5) 0.073(5) 0.017(4) 0.014(4) 0.012(4)
S17 0.092(5) 0.062(4) 0.074(5) 0.013(4) 0.017(4) 0.017(4)
S18 0.096(6) 0.078(5) 0.071(5) 0.008(4) 0.015(4) 0.020(4)
S19 0.113(6) 0.062(5) 0.083(5) 0.000(4) 0.003(5) 0.017(4)
S20 0.110(7) 0.137(8) 0.081(6) -0.001(5) 0.026(5) 0.021(6)
S21 0.099(6) 0.094(6) 0.086(6) 0.007(4) 0.005(5) -0.010(5)
S22 0.099(6) 0.089(6) 0.081(5) 0.011(4) 0.025(4) -0.002(5)
S23 0.102(6) 0.084(5) 0.074(5) 0.014(4) 0.019(4) -0.001(4)
S24 0.101(6) 0.067(5) 0.096(6) 0.014(4) 0.028(5) 0.002(4)
S25 0.118(7) 0.118(7) 0.102(7) -0.008(5) -0.016(5) 0.010(6)
S26 0.112(6) 0.071(5) 0.091(6) 0.011(4) -0.001(5) 0.018(5)
S27 0.196(11) 0.092(7) 0.148(9) -0.005(6) 0.064(8) -0.002(7)
S28 0.152(9) 0.118(8) 0.194(11) -0.029(8) 0.054(8) -0.045(7)
S29 0.119(8) 0.087(7) 0.257(14) 0.027(8) 0.025(8) -0.009(6)
S30 0.196(11) 0.114(8) 0.133(9) -0.017(6) -0.005(8) -0.044(8)
S31 0.128(8) 0.203(12) 0.098(7) -0.022(7) 0.040(6) -0.003(8)
S32 0.072(4) 0.055(4) 0.061(4) 0.012(3) 0.016(3) 0.009(3)
S33 0.072(4) 0.056(4) 0.064(4) 0.009(3) 0.015(3) 0.005(3)
S34 0.079(5) 0.062(4) 0.066(4) 0.009(3) 0.016(4) 0.014(4)
S35 0.081(5) 0.053(4) 0.080(5) 0.009(4) 0.006(4) 0.006(4)
S36 0.137(8) 0.072(6) 0.177(10) -0.005(6) 0.005(7) -0.014(6)
S37 0.178(10) 0.098(7) 0.149(9) 0.004(6) 0.025(8) 0.053(7)
S38 0.142(8) 0.132(8) 0.095(6) -0.004(6) 0.023(6) 0.061(7)
S39 0.108(6) 0.105(6) 0.071(5) 0.010(4) 0.019(4) 0.015(5)
S40 0.072(5) 0.056(4) 0.085(5) 0.013(4) 0.011(4) 0.006(4)
S41 0.124(7) 0.069(5) 0.094(6) 0.012(4) -0.008(5) 0.005(5)
S42 0.082(5) 0.061(4) 0.080(5) 0.003(4) 0.008(4) 0.007(4)
S43 0.100(6) 0.076(5) 0.109(6) 0.009(4) 0.022(5) 0.014(4)
S44 0.097(6) 0.067(5) 0.112(6) 0.010(4) -0.001(5) -0.006(4)
S45 0.087(5) 0.056(4) 0.076(5) 0.006(4) 0.022(4) -0.001(4)
S46 0.116(7) 0.113(7) 0.069(5) -0.003(5) 0.006(5) 0.021(5)
S47 0.156(11) 0.117(9) 0.34(2) -0.020(11) 0.030(12) -0.057(8)
S48 0.161(9) 0.110(8) 0.143(9) 0.007(6) 0.022(7) 0.063(7)
S49 0.099(7) 0.095(8) 0.323(18) 0.004(9) -0.005(9) -0.011(6)
S50 0.163(10) 0.095(7) 0.251(14) 0.068(8) 0.094(10) 0.063(7)
S51 0.146(9) 0.254(15) 0.090(7) -0.021(8) 0.020(6) 0.039(9)
S52 0.233(12) 0.094(7) 0.095(7) -0.023(5) 0.030(7) 0.029(7)
S53 0.161(10) 0.124(9) 0.168(10) -0.005(7) -0.040(8) -0.054(8)
S54 0.213(12) 0.096(7) 0.126(8) -0.023(6) 0.011(8) -0.035(7)

loop_
_atom_type_symbol
_atom_type_description
_atom_type_scat_dispersion_real
_atom_type_scat_dispersion_imag
_atom_type_scat_source
C C 0.0033 0.0016 'International Tables Vol C Tables 4.2.6.8 and 6.1.1.4'
H H 0.0000 0.0000 'International Tables Vol C Tables 4.2.6.8 and 6.1.1.4'
N N 0.0061 0.0033 'International Tables Vol C Tables 4.2.6.8 and 6.1.1.4'
S S 0.1246 0.1234 'International Tables Vol C Tables 4.2.6.8 and 6.1.1.4'
Fe Fe 0.3463 0.8444 'International Tables Vol C Tables 4.2.6.8 and 6.1.1.4'
Cd Cd -0.8075 1.2024 'International Tables Vol C Tables 4.2.6.8 and 6.1.1.4'

loop_
_geom_angle_atom_site_label_1
_geom_angle_atom_site_label_2
_geom_angle_atom_site_label_3
_geom_angle
C12 C11 C16 120.0
C12 C11 S48 97.4(5)
C16 C11 S48 141.1(4)
C13 C12 C11 120.0
C14 C13 C12 120.0
C13 C14 C15 120.0
C16 C15 C14 120.0
C15 C16 C11 120.0
C26 C21 C22 120.0
C26 C21 S10 115.0(3)
C22 C21 S10 124.8(3)
C23 C22 C21 120.0
C22 C23 C24 120.0
C23 C24 C25 120.0
C24 C25 C26 119.9
C21 C26 C25 120.0
C36 C31 C32 120.0
C36 C31 S46 117.5(3)
C32 C31 S46 122.2(3)
C33 C32 C31 120.0
C32 C33 C34 120.0
C35 C34 C33 120.0
C34 C35 C36 120.1
C31 C36 C35 120.0
C42 C41 C46 120.0
C42 C41 S50 119.6(4)
C46 C41 S50 120.1(4)
C43 C42 C41 120.0
C42 C43 C44 120.0
C45 C44 C43 120.0
C44 C45 C46 120.0
C45 C46 C41 119.9
C56 C51 C52 120.0
C53 C52 C51 120.0
C53 C52 S7 120.6(3)
C51 C52 S7 119.1(3)
C52 C53 C54 120.0
C53 C54 C55 120.0
C56 C55 C54 120.0
C51 C56 C55 120.0
C62 C61 C66 120.0
C62 C61 S22 118.5(3)
C66 C61 S22 121.2(3)
C61 C62 C63 120.0
C64 C63 C62 120.0
C63 C64 C65 120.0
C66 C65 C64 120.0
C61 C66 C65 120.0
C72 C71 C76 120.0
C72 C71 S13 124.4(4)
C76 C71 S13 115.4(4)
C71 C72 C73 120.0
C74 C73 C72 120.0
C73 C74 C75 120.0
C76 C75 C74 120.0
C75 C76 C71 120.0
C92 C91 C96 120.0
C92 C91 S23 119.4(3)
C96 C91 S23 120.5(3)
C93 C92 C91 120.0
C92 C93 C94 120.0
C93 C94 C95 120.0
C96 C95 C94 120.0
C95 C96 C91 120.0
C102 C101 C106 120.0
C102 C101 S21 123.2(3)
C106 C101 S21 116.8(3)
C103 C102 C101 120.0
C102 C103 C104 120.0
C105 C104 C103 120.0
C106 C105 C104 120.0
C105 C106 C101 120.0
C112 C111 C116 120.0
C111 C112 C113 120.0
C111 C112 S6 116.8(3)
C113 C112 S6 123.2(4)
C114 C113 C112 120.0
C113 C114 C115 120.0
C116 C115 C114 120.0
C115 C116 C111 120.0
C122 C121 C126 120.0
C121 C122 C123 120.0
C122 C123 C124 120.0
C122 C123 S12 114.7(3)
C124 C123 S12 125.2(3)
C123 C124 C125 119.9
C126 C125 C124 120.1
C125 C126 C121 120.0
C132 C131 C136 120.0
C132 C131 S8 119.9(3)
C136 C131 S8 119.1(3)
C131 C132 C133 120.0
C134 C133 C132 120.0
C133 C134 C135 120.0
C134 C135 C136 120.0
C131 C136 C135 120.0
C142 C141 C146 120.0
C142 C141 S36 124.2(4)
C146 C141 S36 115.6(4)
C141 C142 C143 120.1
C142 C143 C144 120.0
C145 C144 C143 120.0
C146 C145 C144 120.1
C145 C146 C141 119.9
C156 C151 C152 120.0
C156 C151 S3 124.1(4)
C152 C151 S3 115.9(4)
C153 C152 C151 120.0
C152 C153 C154 120.0
C155 C154 C153 120.1
C154 C155 C156 120.0
C151 C156 C155 120.0
C162 C161 C166 120.0
C162 C161 S41 124.1(3)
C166 C161 S41 115.9(3)
C161 C162 C163 120.1
C162 C163 C164 120.0
C165 C164 C163 120.0
C166 C165 C164 120.0
C165 C166 C161 120.0
C172 C171 C176 120.0
C172 C171 S9 126.0(3)
C176 C171 S9 113.5(3)
C171 C172 C173 120.0
C172 C173 C174 119.9
C175 C174 C173 120.0
C174 C175 C176 120.0
C171 C176 C175 120.0
C182 C181 C186 119.9
C182 C181 S25 121.1(3)
C186 C181 S25 119.0(3)
C183 C182 C181 120.1
C182 C183 C184 120.0
C183 C184 C185 120.0
C186 C185 C184 120.0
C185 C186 C181 120.0
C192 C191 C196 120.0
C192 C191 S30 117(8)
C196 C191 S30 123(7)
C191 C192 C193 120.0
C194 C193 C192 120.00(7)
C195 C194 C193 120.0
C196 C195 C194 120.00(7)
C195 C196 C191 120.00(6)
C202 C201 C206 120.0
C201 C202 C203 120.0
C204 C203 C202 120.0
C205 C204 C203 120.0
C204 C205 C206 120.0
C204 C205 S27 127.6(5)
C206 C205 S27 112.4(5)
C205 C206 C201 120.0
C216 C211 C212 120.0
C216 C211 S38 111.3(4)
C212 C211 S38 128.7(4)
C211 C212 C213 120.0
C212 C213 C214 120.0
C215 C214 C213 120.0
C214 C215 C216 120.0
C215 C216 C211 120.0
C222 C221 C226 120.0
C222 C221 S1 121.5(5)
C226 C221 S1 117.7(5)
C221 C222 C223 120.0
C222 C223 C224 120.0
C223 C224 C225 120.0
C226 C225 C224 120.0
C225 C226 C221 120.0
C232 C231 C236 120.0
C232 C231 S43 113.8(5)
C236 C231 S43 126.2(5)
C231 C232 C233 120.0
C234 C233 C232 120.0
C233 C234 C235 120.0
C236 C235 C234 119.9
C235 C236 C231 120.0
C246 C241 C242 120.0
C246 C241 S4 118.6(4)
C242 C241 S4 121.3(4)
C243 C242 C241 120.0
C242 C243 C244 120.0
C243 C244 C245 120.0
C246 C245 C244 120.0
C241 C246 C245 120.0
C256 C251 C252 120.0
C256 C251 S11 117.6(5)
C252 C251 S11 121.7(5)
C253 C252 C251 120.0
C252 C253 C254 120.0
C255 C254 C253 120.0
C254 C255 C256 120.1
C251 C256 C255 119.9
C262 C261 C266 120.0
C263 C262 C261 120.0
C263 C262 S16 122.5(4)
C261 C262 S16 117.6(4)
C262 C263 C264 120.0
C265 C264 C263 120.0
C266 C265 C264 120.0
C265 C266 C261 120.0
C276 C271 C272 120.0
C271 C272 C273 120.0
C271 C272 S26 129.8(4)
C273 C272 S26 110.2(4)
C274 C273 C272 120.0
C273 C274 C275 120.0
C276 C275 C274 120.0
C275 C276 C271 120.0
C282 C281 C286 120.00(7)
C282 C281 S31 114(7)
C286 C281 S31 125(7)
C283 C282 C281 120.0
C284 C283 C282 120.0
C283 C284 C285 120.00(6)
C284 C285 C286 120.00(6)
C285 C286 C281 120.0
C342 C341 C346 120.0
C342 C341 S28 126(5)
C346 C341 S28 114(5)
C343 C342 C341 120.0
C342 C343 C344 120.0
C345 C344 C343 120.0
C346 C345 C344 120.0
C345 C346 C341 120.0
C322 C321 C326 120.0
C322 C321 S52 126(8)
C326 C321 S52 114(8)
C323 C322 C321 120.0
C322 C323 C324 120.00(6)
C323 C324 C325 120.0
C324 C325 C326 120.0
C325 C326 C321 120.00(6)
C352 C351 C356 120.0
C352 C351 S5 126(4)
C356 C351 S5 114(4)
C353 C352 C351 120.0
C352 C353 C354 120.0
C353 C354 C355 120.0
C356 C355 C354 120.0
C355 C356 C351 120.0
C292 C291 C296 120.0
C292 C291 S20 105(4)
C296 C291 S20 135(4)
C293 C292 C291 120.0
C292 C293 C294 120.0
C295 C294 C293 120.0
C294 C295 C296 120.0
C295 C296 C291 120.0
C362 C361 C366 120.0
C362 C361 S47 116(6)
C366 C361 S47 121(6)
C363 C362 C361 120.0
C362 C363 C364 120.0
C365 C364 C363 120.0
C364 C365 C366 120.0
C365 C366 C361 120.0
C372 C371 C376 120.0
C372 C371 S53 128(6)
C376 C371 S53 111(6)
C373 C372 C371 120.00(5)
C372 C373 C374 120.00(9)
C373 C374 C375 120.0
C376 C375 C374 120.00(8)
C375 C376 C371 120.00(7)
C47B C37B C35B 131(6)
C37B C47B C45B 118(6)
C14B C13B C12B 120(4)
C44B C45B C47B 125(5)
C44B C45B C46B 115(5)
C47B C45B C46B 120(5)
C35B C34B C33B 132(5)
C34B C35B C37B 138(6)
C34B C35B C36B 109(5)
C37B C35B C36B 113(5)
C44B C43B C42B 122(4)
C34B C33B C32B 117(4)
C24B C23B C22B 117(4)
C55B C54B C53B 118(4)
C13B C14B C15B 122(4)
C24B C25B C27B 124(4)
C24B C25B C26B 114(3)
C27B C25B C26B 121(3)
C23B C24B C25B 124(4)
C17B C27B C25B 118(4)
C64B C63B C62B 124(3)
C52B C53B C54B 111(4)
C66B C65B C67B 121(3)
C66B C65B C64B 117(3)
C67B C65B C64B 123(3)
C63B C64B C65B 120(3)
C26B C16B N1B 112(3)
C26B C16B C15B 124(4)
N1B C16B C15B 124(3)
C63B C62B N6B 118(3)
C27B C17B C15B 127(4)
N1B C12B C13B 119(3)
N4B C42B C43B 118(4)
N2B C22B C23B 124(4)
N3B C32B C33B 109(3)
N4B C46B C45B 128(4)
N4B C46B C36B 110(4)
C45B C46B C36B 122(4)
C56B C55B C54B 124(4)
C56B C55B C57B 119(3)
C54B C55B C57B 117(3)
N2B C26B C16B 121(3)
N2B C26B C25B 123(3)
C16B C26B C25B 116(3)
N3B C36B C46B 115(4)
N3B C36B C35B 128(4)
C46B C36B C35B 117(4)
C14B C15B C16B 115(3)
C14B C15B C17B 131(4)
C16B C15B C17B 114(3)
C56B C66B C65B 119(3)
C56B C66B N6B 119(3)
C65B C66B N6B 123(3)
C67B C57B C55B 113(3)
C57B C67B C65B 123(3)
C55B C56B C66B 126(3)
C55B C56B N5B 121(3)
C66B C56B N5B 113(3)
N5B C52B C53B 136(3)
N5A C52A C53A 104(4)
C27A C17A C15A 119(6)
C22A C23A C24A 125(5)
C17A C27A C25A 136(6)
C54A C53A C52A 127(5)
C37A C47A C45A 119(5)
C43A C44A C45A 125(5)
C24A C25A C26A 115(5)
C24A C25A C27A 134(6)
C26A C25A C27A 111(5)
N2A C26A C25A 122(5)
N2A C26A C16A 122(5)
C25A C26A C16A 117(5)
C36A C35A C37A 116(5)
C36A C35A C34A 124(4)
C37A C35A C34A 119(4)
C43A C42A N4A 125(5)
C33A C34A C35A 116(4)
C47A C37A C35A 122(5)
C34A C33A C32A 118(4)
N4A C46A C45A 125(4)
N4A C46A C36A 113(4)
C45A C46A C36A 123(5)
N3A C32A C33A 122(4)
C12A C13A C14A 126(5)
N1A C16A C26A 109(4)
N1A C16A C15A 123(5)
C26A C16A C15A 128(5)
C35A C36A N3A 120(4)
C35A C36A C46A 125(5)
N3A C36A C46A 115(4)
C44A C45A C46A 119(5)
C44A C45A C47A 127(5)
C46A C45A C47A 115(5)
C14A C15A C17A 138(6)
C14A C15A C16A 112(5)
C17A C15A C16A 109(5)
C44A C43A C42A 116(5)
C15A C14A C13A 121(5)
C45B C44B C43B 123(5)
C23A C22A N2A 112(5)
C53A C54A C55A 125(8)
C63A C64A C65A 112(6)
C66A C65A C64A 124(8)
C66A C65A C67A 125(8)
C64A C65A C67A 112(8)
C67A C57A C55A 130(10)
C25A C24A C23A 122(6)
C65A C66A N6A 128(7)
C65A C66A C56A 124(7)
N6A C66A C56A 108(6)
N1A C12A C13A 116(5)
C62A C63A C64A 122(6)
N5A C56A C55A 127(7)
N5A C56A C66A 118(6)
C55A C56A C66A 114(7)
C63A C62A N6A 125(5)
C57A C67A C65A 111(10)
S17 Cd1 S48 107.5(3)
S17 Cd1 S10 126.3(2)
S48 Cd1 S10 109.4(3)
S17 Cd1 S8 91.5(3)
S48 Cd1 S8 104.9(3)
S10 Cd1 S8 114.5(3)
S42 Cd2 S40 111.9(2)
S42 Cd2 S35 111.4(2)
S40 Cd2 S35 110.0(2)
S42 Cd2 S44 106.9(3)
S40 Cd2 S44 107.2(3)
S35 Cd2 S44 109.2(2)
S34 Cd3 S35 109.5(2)
S34 Cd3 S32 111.6(2)
S35 Cd3 S32 111.9(2)
S34 Cd3 S2 109.4(2)
S35 Cd3 S2 109.5(2)
S32 Cd3 S2 104.9(2)
S42 Cd4 S34 109.8(2)
S42 Cd4 S33 110.7(2)
S34 Cd4 S33 110.3(2)
S42 Cd4 S18 109.9(3)
S34 Cd4 S18 108.8(2)
S33 Cd4 S18 107.4(2)
S33 Cd5 S40 112.5(2)
S33 Cd5 S17 105.0(2)
S40 Cd5 S17 108.5(2)
S33 Cd5 S32 112.5(2)
S40 Cd5 S32 110.1(2)
S17 Cd5 S32 108.0(2)
S45 Cd6 S34 116.1(2)
S45 Cd6 S20 113.4(3)
S34 Cd6 S20 106.4(3)
S45 Cd6 S39 114.2(3)
S34 Cd6 S39 102.2(3)
S20 Cd6 S39 103.1(3)
S19 Cd7 S35 117.8(2)
S19 Cd7 S41 98.2(3)
S35 Cd7 S41 113.5(3)
S19 Cd7 S3 115.5(3)
S35 Cd7 S3 101.2(3)
S41 Cd7 S3 111.1(3)
S19 Cd8 S34 115.7(3)
S19 Cd8 S11 116.1(3)
S34 Cd8 S11 99.6(3)
S19 Cd8 S15 113.0(3)
S34 Cd8 S15 102.0(3)
S11 Cd8 S15 108.8(3)
S24 Cd9 S35 119.6(2)
S24 Cd9 S7 115.4(3)
S35 Cd9 S7 98.7(3)
S24 Cd9 S5 113.6(3)
S35 Cd9 S5 99.2(3)
S7 Cd9 S5 108.2(3)
S45 Cd10 S33 116.0(2)
S45 Cd10 S22 108.3(3)
S33 Cd10 S22 108.9(2)
S45 Cd10 S4 106.7(2)
S33 Cd10 S4 107.6(2)
S22 Cd10 S4 109.1(2)
S24 Cd11 S32 117.3(2)
S24 Cd11 S23 109.0(3)
S32 Cd11 S23 106.4(2)
S24 Cd11 S10 108.6(3)
S32 Cd11 S10 108.4(2)
S23 Cd11 S10 106.5(3)
S19 Cd12 S42 115.6(2)
S19 Cd12 S52 114.1(4)
S42 Cd12 S52 103.8(3)
S19 Cd12 S30 112.5(3)
S42 Cd12 S30 103.4(4)
S52 Cd12 S30 106.4(4)
S14 Cd13 S16 117.0(3)
S14 Cd13 S33 116.9(2)
S16 Cd13 S33 101.7(2)
S14 Cd13 S26 105.6(3)
S16 Cd13 S26 109.4(2)
S33 Cd13 S26 105.7(2)
S45 Cd14 S32 118.8(2)
S45 Cd14 S12 110.8(3)
S32 Cd14 S12 104.6(2)
S45 Cd14 S8 108.9(2)
S32 Cd14 S8 103.0(2)
S12 Cd14 S8 110.4(3)
S12 Cd15 S21 107.8(3)
S12 Cd15 S2 116.5(3)
S21 Cd15 S2 109.2(2)
S12 Cd15 S39 119.5(3)
S21 Cd15 S39 106.8(3)
S2 Cd15 S39 96.1(3)
S24 Cd16 S49 112.6(4)
S24 Cd16 S40 120.2(3)
S49 Cd16 S40 102.1(4)
S24 Cd16 S43 104.9(3)
S49 Cd16 S43 117.5(3)
S40 Cd16 S43 99.5(2)
S14 Cd17 S27 115.8(3)
S14 Cd17 S54 109.9(4)
S27 Cd17 S54 107.1(4)
S14 Cd17 S42 115.8(3)
S27 Cd17 S42 100.5(4)
S54 Cd17 S42 106.9(3)
S2 Cd18 S11 116.3(2)
S2 Cd18 S41 111.3(3)
S11 Cd18 S41 97.8(3)
S2 Cd18 S9 105.8(3)
S11 Cd18 S9 116.0(3)
S41 Cd18 S9 109.4(3)
S14 Cd19 S29 113.0(4)
S14 Cd19 S40 113.7(3)
S29 Cd19 S40 106.5(3)
S14 Cd19 S1 106.2(3)
S29 Cd19 S1 109.1(3)
S40 Cd19 S1 108.3(3)
S7 Cd20 S2 107.2(3)
S7 Cd20 S23 119.2(3)
S2 Cd20 S23 99.3(2)
S7 Cd20 S6 115.6(3)
S2 Cd20 S6 109.8(3)
S23 Cd20 S6 104.4(3)
S25 Cd21 S6 116.4(3)
S25 Cd21 S21 104.7(3)
S6 Cd21 S21 109.9(3)
S25 Cd21 S9 113.4(3)
S6 Cd21 S9 104.3(3)
S21 Cd21 S9 107.9(3)
S49 Cd22 S44 118.9(4)
S49 Cd22 S28 104.0(4)
S44 Cd22 S28 101.3(3)
S49 Cd22 S5 115.9(4)
S44 Cd22 S5 96.9(3)
S28 Cd22 S5 119.6(4)
S51 Cd23 S38 111.4(4)
S51 Cd23 S31 106.9(4)
S38 Cd23 S31 112.2(4)
S51 Cd23 S46 106.5(3)
S38 Cd23 S46 109.6(3)
S31 Cd23 S46 110.0(3)
S54 Cd24 S29 116.8(4)
S54 Cd24 S53 109.3(4)
S29 Cd24 S53 107.7(4)
S54 Cd24 S44 118.4(4)
S29 Cd24 S44 94.1(4)
S53 Cd24 S44 109.5(3)
S16 Cd25 S18 114.9(3)
S16 Cd25 S27 114.3(3)
S18 Cd25 S27 94.6(3)
S16 Cd25 S46 111.4(3)
S18 Cd25 S46 110.1(3)
S27 Cd25 S46 110.3(3)
S20 Cd26 S18 120.1(3)
S20 Cd26 S31 112.3(3)
S18 Cd26 S31 106.0(3)
S20 Cd26 S22 114.4(3)
S18 Cd26 S22 96.6(3)
S31 Cd26 S22 105.4(3)
S47 Cd27 S53 113.5(5)
S47 Cd27 S28 105.8(5)
S53 Cd27 S28 100.1(4)
S47 Cd27 S36 114.5(4)
S53 Cd27 S36 105.5(4)
S28 Cd27 S36 116.7(4)
S30 Cd28 S3 117.7(4)
S30 Cd28 S44 96.0(4)
S3 Cd28 S44 114.2(3)
S30 Cd28 S36 104.4(4)
S3 Cd28 S36 112.9(3)
S44 Cd28 S36 110.0(3)
S50 Cd29 S4 112.7(3)
S50 Cd29 S26 106.0(4)
S4 Cd29 S26 120.9(3)
S50 Cd29 S17 104.6(3)
S4 Cd29 S17 116.4(3)
S26 Cd29 S17 93.7(3)
S52 Cd30 S38 108.3(3)
S52 Cd30 S18 117.9(3)
S38 Cd30 S18 110.5(3)
S52 Cd30 S15 117.8(3)
S38 Cd30 S15 109.5(3)
S18 Cd30 S15 91.8(3)
S37 Cd31 S13 114.0(4)
S37 Cd31 S48 112.8(4)
S13 Cd31 S48 107.8(3)
S37 Cd31 S50 111.3(3)
S13 Cd31 S50 107.7(4)
S48 Cd31 S50 102.3(4)
S1 Cd32 S17 123.3(3)
S1 Cd32 S13 107.2(3)
S17 Cd32 S13 111.7(3)
S1 Cd32 S43 118.8(3)
S17 Cd32 S43 87.2(3)
S13 Cd32 S43 106.9(3)
N4B Fe2 N5B 177.6(11)
N4B Fe2 N1B 92.4(11)
N5B Fe2 N1B 89.8(6)
N4B Fe2 N3B 83.4(13)
N5B Fe2 N3B 94.4(9)
N1B Fe2 N3B 175.6(10)
N4B Fe2 N2B 88.1(7)
N5B Fe2 N2B 91.3(9)
N1B Fe2 N2B 83.4(11)
N3B Fe2 N2B 95.2(10)
N4B Fe2 N6B 95.7(9)
N5B Fe2 N6B 85.2(11)
N1B Fe2 N6B 88.5(9)
N3B Fe2 N6B 93.1(6)
N2B Fe2 N6B 171.2(10)
N6A Fe1 N4A 89.2(8)
N6A Fe1 N3A 93.4(14)
N4A Fe1 N3A 82.0(15)
N6A Fe1 N1A 175.7(14)
N4A Fe1 N1A 92.3(12)
N3A Fe1 N1A 90.8(7)
N6A Fe1 N5A 82.3(17)
N4A Fe1 N5A 97.1(12)
N3A Fe1 N5A 175.7(14)
N1A Fe1 N5A 93.5(13)
N6A Fe1 N2A 96.8(12)
N4A Fe1 N2A 170.8(12)
N3A Fe1 N2A 90.6(11)
N1A Fe1 N2A 82.2(15)
N5A Fe1 N2A 90.7(7)
C46B N4B C42B 114(3)
C46B N4B Fe2 115(3)
C42B N4B Fe2 131(3)
C26B N2B C22B 117(3)
C26B N2B Fe2 109(2)
C22B N2B Fe2 133(3)
C66B N6B C62B 119(3)
C66B N6B Fe2 113(2)
C62B N6B Fe2 128(2)
C52B N5B C56B 110(3)
C52B N5B Fe2 139(2)
C56B N5B Fe2 110.7(19)
C36B N3B C32B 125(3)
C36B N3B Fe2 116(3)
C32B N3B Fe2 119(2)
C12B N1B C16B 119(3)
C12B N1B Fe2 127(2)
C16B N1B Fe2 114(2)
C66A N6A C62A 109(4)
C66A N6A Fe1 119(4)
C62A N6A Fe1 132(3)
C26A N2A C22A 124(4)
C26A N2A Fe1 113(3)
C22A N2A Fe1 123(3)
C56A N5A C52A 127(5)
C56A N5A Fe1 113(4)
C52A N5A Fe1 121(3)
C46A N4A C42A 111(4)
C46A N4A Fe1 118(3)
C42A N4A Fe1 131(3)
C36A N3A C32A 118(4)
C36A N3A Fe1 113(3)
C32A N3A Fe1 129(3)
C12A N1A C16A 122(4)
C12A N1A Fe1 123(4)
C16A N1A Fe1 115(3)
C221 S1 Cd32 103.1(6)
C221 S1 Cd19 108.5(6)
Cd32 S1 Cd19 106.2(3)
Cd18 S2 Cd15 107.7(3)
Cd18 S2 Cd20 110.2(2)
Cd15 S2 Cd20 112.1(3)
Cd18 S2 Cd3 106.8(3)
Cd15 S2 Cd3 108.7(2)
Cd20 S2 Cd3 111.1(3)
C151 S3 Cd28 100.6(5)
C151 S3 Cd7 109.4(5)
Cd28 S3 Cd7 104.5(3)
C241 S4 Cd29 102.9(5)
C241 S4 Cd10 104.9(4)
Cd29 S4 Cd10 107.1(3)
C351 S5 Cd22 113.3(16)
C351 S5 Cd9 113.2(17)
Cd22 S5 Cd9 109.1(3)
C112 S6 Cd21 105.9(4)
C112 S6 Cd20 115.3(4)
Cd21 S6 Cd20 110.2(3)
C52 S7 Cd20 105.7(5)
C52 S7 Cd9 107.2(5)
Cd20 S7 Cd9 106.7(3)
C131 S8 Cd14 110.1(4)
C131 S8 Cd1 113.4(4)
Cd14 S8 Cd1 110.8(3)
C171 S9 Cd21 95.3(4)
C171 S9 Cd18 109.7(5)
Cd21 S9 Cd18 114.0(3)
C21 S10 Cd1 102.4(4)
C21 S10 Cd11 102.5(4)
Cd1 S10 Cd11 105.1(2)
C251 S11 Cd18 104.4(6)
C251 S11 Cd8 107.7(6)
Cd18 S11 Cd8 107.7(3)
C123 S12 Cd15 101.2(4)
C123 S12 Cd14 108.0(3)
Cd15 S12 Cd14 103.2(3)
C71 S13 Cd31 102.4(5)
C71 S13 Cd32 104.5(5)
Cd31 S13 Cd32 109.3(4)
Cd13 S14 Cd17 102.9(3)
Cd13 S14 Cd19 108.7(3)
Cd17 S14 Cd19 106.0(3)
C301 S15 Cd30 103.9(15)
C301 S15 Cd8 112.3(15)
Cd30 S15 Cd8 110.5(3)
C262 S16 Cd25 103.3(4)
C262 S16 Cd13 107.1(4)
Cd25 S16 Cd13 106.2(3)
Cd1 S17 Cd32 106.1(3)
Cd1 S17 Cd29 114.4(3)
Cd32 S17 Cd29 110.2(3)
Cd1 S17 Cd5 107.3(3)
Cd32 S17 Cd5 107.5(3)
Cd29 S17 Cd5 111.1(3)
Cd26 S18 Cd4 109.4(3)
Cd26 S18 Cd25 113.7(3)
Cd4 S18 Cd25 109.1(3)
Cd26 S18 Cd30 109.7(3)
Cd4 S18 Cd30 108.1(3)
Cd25 S18 Cd30 106.6(3)
Cd12 S19 Cd8 105.6(3)
Cd12 S19 Cd7 104.5(3)
Cd8 S19 Cd7 103.9(3)
C291 S20 Cd26 103.3(13)
C291 S20 Cd6 101.3(16)
Cd26 S20 Cd6 101.9(3)
C101 S21 Cd15 107.0(4)
C101 S21 Cd21 98.0(4)
Cd15 S21 Cd21 111.6(3)
C61 S22 Cd10 107.7(4)
C61 S22 Cd26 107.8(4)
Cd10 S22 Cd26 108.8(3)
C91 S23 Cd20 108.1(4)
C91 S23 Cd11 107.0(4)
Cd20 S23 Cd11 108.1(3)
Cd9 S24 Cd16 102.4(3)
Cd9 S24 Cd11 105.0(3)
Cd16 S24 Cd11 100.9(3)
C181 S25 Cd21 108.5(4)
C272 S26 Cd29 110.3(5)
C272 S26 Cd13 111.7(4)
Cd29 S26 Cd13 107.8(3)
C205 S27 Cd17 112.4(7)
C205 S27 Cd25 110.2(6)
Cd17 S27 Cd25 113.2(4)
C341 S28 Cd27 110(2)
C341 S28 Cd22 120.1(14)
Cd27 S28 Cd22 115.7(4)
C381 S29 Cd24 107.7(18)
C381 S29 Cd19 103.7(18)
Cd24 S29 Cd19 107.9(4)
C191 S30 Cd28 106(2)
C191 S30 Cd12 106(3)
Cd28 S30 Cd12 110.3(4)
C281 S31 Cd23 106(2)
C281 S31 Cd26 114(2)
Cd23 S31 Cd26 111.4(4)
Cd3 S32 Cd14 110.0(2)
Cd3 S32 Cd5 104.5(2)
Cd14 S32 Cd5 104.8(2)
Cd3 S32 Cd11 107.6(2)
Cd14 S32 Cd11 117.4(3)
Cd5 S32 Cd11 111.8(2)
Cd5 S33 Cd10 112.2(3)
Cd5 S33 Cd4 106.2(2)
Cd10 S33 Cd4 105.9(2)
Cd5 S33 Cd13 106.0(2)
Cd10 S33 Cd13 116.5(2)
Cd4 S33 Cd13 109.6(2)
Cd3 S34 Cd4 108.0(3)
Cd3 S34 Cd6 107.1(3)
Cd4 S34 Cd6 109.7(2)
Cd3 S34 Cd8 112.4(2)
Cd4 S34 Cd8 105.7(3)
Cd6 S34 Cd8 113.7(3)
Cd3 S35 Cd2 106.2(2)
Cd3 S35 Cd7 107.8(3)
Cd2 S35 Cd7 109.1(3)
Cd3 S35 Cd9 108.5(3)
Cd2 S35 Cd9 107.9(3)
Cd7 S35 Cd9 116.9(3)
C141 S36 Cd28 105.9(5)
C141 S36 Cd27 100.6(6)
Cd28 S36 Cd27 108.9(3)
C211 S38 Cd23 101.8(6)
C211 S38 Cd30 105.4(6)
Cd23 S38 Cd30 106.7(3)
C311 S39 Cd15 109.8(15)
C311 S39 Cd6 105.6(15)
Cd15 S39 Cd6 107.1(3)
Cd5 S40 Cd2 105.8(3)
Cd5 S40 Cd16 106.4(3)
Cd2 S40 Cd16 111.1(2)
Cd5 S40 Cd19 112.5(2)
Cd2 S40 Cd19 105.4(3)
Cd16 S40 Cd19 115.3(3)
C161 S41 Cd7 113.2(5)
C161 S41 Cd18 116.4(4)
Cd7 S41 Cd18 113.7(3)
Cd2 S42 Cd4 106.9(3)
Cd2 S42 Cd12 107.6(3)
Cd4 S42 Cd12 110.8(3)
Cd2 S42 Cd17 110.5(3)
Cd4 S42 Cd17 106.4(3)
Cd12 S42 Cd17 114.4(3)
C231 S43 Cd32 111.7(6)
C231 S43 Cd16 110.5(6)
Cd32 S43 Cd16 111.8(3)
Cd22 S44 Cd28 109.3(3)
Cd22 S44 Cd2 106.3(3)
Cd28 S44 Cd2 108.9(3)
Cd22 S44 Cd24 112.1(3)
Cd28 S44 Cd24 109.3(3)
Cd2 S44 Cd24 110.8(3)
Cd14 S45 Cd10 104.3(3)
Cd14 S45 Cd6 105.0(2)
Cd10 S45 Cd6 104.8(3)
C31 S46 Cd23 101.0(5)
C31 S46 Cd25 103.4(4)
Cd23 S46 Cd25 106.5(3)
C361 S47 Cd27 98.4(18)
C11 S48 Cd1 115.9(5)
C11 S48 Cd31 101.4(5)
Cd1 S48 Cd31 114.0(4)
Cd22 S49 Cd16 104.0(4)
C41 S50 Cd29 116.4(6)
C41 S50 Cd31 121.1(6)
Cd29 S50 Cd31 117.1(4)
C321 S52 Cd30 101(2)
C321 S52 Cd12 112(3)
Cd30 S52 Cd12 104.9(3)
C371 S53 Cd27 101.3(15)
C371 S53 Cd24 109(3)
Cd27 S53 Cd24 109.6(4)
C391 S54 Cd24 107(2)
C391 S54 Cd17 95(2)
Cd24 S54 Cd17 104.7(4)
C54A C55A C56A 110(8)
C54A C55A C57A 133(10)
C56A C55A C57A 117(9)

loop_
_geom_bond_atom_site_label_1
_geom_bond_atom_site_label_2
_geom_bond_distance
C11 C12 1.3900
C11 C16 1.3900
C11 S48 1.701(12)
C12 C13 1.3900
C13 C14 1.3900
C14 C15 1.3900
C15 C16 1.3900
C21 C26 1.3885
C21 C22 1.3900
C21 S10 1.796(10)
C22 C23 1.3894
C23 C24 1.3900
C24 C25 1.3904
C25 C26 1.3907
C31 C36 1.3893
C31 C32 1.3908
C31 S46 1.753(12)
C32 C33 1.3892
C33 C34 1.3909
C34 C35 1.3900
C35 C36 1.3901
C41 C42 1.3894
C41 C46 1.3909
C41 S50 1.658(12)
C42 C43 1.3893
C43 C44 1.3901
C44 C45 1.3893
C45 C46 1.3905
C51 C56 1.3896
C51 C52 1.3907
C52 C53 1.3891
C52 S7 1.702(10)
C53 C54 1.3895
C54 C55 1.3902
C55 C56 1.3896
C61 C62 1.3895
C61 C66 1.3895
C61 S22 1.788(10)
C62 C63 1.3904
C63 C64 1.3897
C64 C65 1.3904
C65 C66 1.3896
C71 C72 1.3895
C71 C76 1.3899
C71 S13 1.755(12)
C72 C73 1.3901
C73 C74 1.3899
C74 C75 1.3907
C75 C76 1.3895
C91 C92 1.3902
C91 C96 1.3904
C91 S23 1.777(8)
C92 C93 1.3891
C93 C94 1.3901
C94 C95 1.3908
C95 C96 1.3895
C101 C102 1.3899
C101 C106 1.3905
C101 S21 1.753(10)
C102 C103 1.3890
C103 C104 1.3899
C104 C105 1.3898
C105 C106 1.3897
C111 C112 1.3896
C111 C116 1.3901
C112 C113 1.3902
C112 S6 1.806(9)
C113 C114 1.3898
C114 C115 1.3903
C115 C116 1.3900
C121 C122 1.3894
C121 C126 1.3907
C122 C123 1.3895
C123 C124 1.3899
C123 S12 1.826(9)
C124 C125 1.3899
C125 C126 1.3898
C131 C132 1.3897
C131 C136 1.3901
C131 S8 1.856(10)
C132 C133 1.3900
C133 C134 1.3899
C134 C135 1.3900
C135 C136 1.3907
C141 C142 1.3894
C141 C146 1.3903
C141 S36 1.757(14)
C142 C143 1.3898
C143 C144 1.3904
C144 C145 1.3899
C145 C146 1.3895
C151 C156 1.3903
C151 C152 1.3913
C151 S3 1.768(10)
C152 C153 1.3898
C153 C154 1.3905
C154 C155 1.3888
C155 C156 1.3909
C161 C162 1.3896
C161 C166 1.3902
C161 S41 1.705(10)
C162 C163 1.3899
C163 C164 1.3905
C164 C165 1.3901
C165 C166 1.3898
C171 C172 1.3895
C171 C176 1.3896
C171 S9 1.633(11)
C172 C173 1.3902
C173 C174 1.3904
C174 C175 1.3898
C175 C176 1.3899
C181 C182 1.3904
C181 C186 1.3906
C181 S25 1.823(12)
C182 C183 1.3886
C183 C184 1.3901
C184 C185 1.3903
C185 C186 1.3894
C191 C192 1.3900
C191 C196 1.3900
C191 S30 1.96(4)
C192 C193 1.3900
C193 C194 1.3900(14)
C194 C195 1.3900
C195 C196 1.3900
C201 C202 1.3900
C201 C206 1.3900
C202 C203 1.3900
C203 C204 1.3900
C204 C205 1.3900
C205 C206 1.3900
C205 S27 1.651(15)
C211 C216 1.3898
C211 C212 1.3898
C211 S38 1.670(17)
C212 C213 1.3900
C213 C214 1.3902
C214 C215 1.3896
C215 C216 1.3896
C221 C222 1.3898
C221 C226 1.3905
C221 S1 1.692(12)
C222 C223 1.3902
C223 C224 1.3902
C224 C225 1.3906
C225 C226 1.3900
C231 C232 1.3891
C231 C236 1.3902
C231 S43 1.730(12)
C232 C233 1.3899
C233 C234 1.3890
C234 C235 1.3910
C235 C236 1.3899
C241 C246 1.3899
C241 C242 1.3903
C241 S4 1.801(13)
C242 C243 1.3893
C243 C244 1.3898
C244 C245 1.3907
C245 C246 1.3901
C251 C256 1.3901
C251 C252 1.3902
C251 S11 1.859(14)
C252 C253 1.3893
C253 C254 1.3908
C254 C255 1.3893
C255 C256 1.3902
C261 C262 1.3904
C261 C266 1.3906
C262 C263 1.3897
C262 S16 1.792(12)
C263 C264 1.3903
C264 C265 1.3898
C265 C266 1.3895
C271 C276 1.3903
C271 C272 1.3906
C272 C273 1.3906
C272 S26 1.766(12)
C273 C274 1.3902
C274 C275 1.3904
C275 C276 1.3889
C281 C282 1.3900
C281 C286 1.3900
C281 S31 1.59(4)
C282 C283 1.3900
C283 C284 1.3900
C284 C285 1.3900
C285 C286 1.3900
C341 C342 1.3900
C341 C346 1.3900
C341 S28 1.71(3)
C342 C343 1.3900
C343 C344 1.3900
C344 C345 1.3900
C345 C346 1.3900
C321 C322 1.3900
C321 C326 1.3900
C321 S52 1.65(4)
C322 C323 1.3900
C323 C324 1.3900
C324 C325 1.3900(11)
C325 C326 1.3900
C351 C352 1.3900
C351 C356 1.3900
C351 S5 1.72(3)
C352 C353 1.3900
C353 C354 1.3900
C354 C355 1.3900
C355 C356 1.3900
C291 C292 1.3900
C291 C296 1.3900
C291 S20 1.74(3)
C292 C293 1.3900
C293 C294 1.3900
C294 C295 1.3900
C295 C296 1.3900
C361 C362 1.3900
C361 C366 1.3900
C361 S47 1.64(4)
C362 C363 1.3900
C363 C364 1.3900
C364 C365 1.3900
C365 C366 1.3900
C371 C372 1.3900
C371 C376 1.3900
C371 S53 1.66(4)
C372 C373 1.3900
C373 C374 1.3900(10)
C374 C375 1.3900(15)
C375 C376 1.3900
C301 S15 1.87(3)
C311 S39 1.98(5)
C381 S29 2.09(6)
C391 S54 1.94(7)
C37B C47B 1.32(7)
C37B C35B 1.46(7)
C47B C45B 1.39(5)
C13B C14B 1.32(5)
C13B C12B 1.54(5)
C45B C44B 1.33(5)
C45B C46B 1.46(5)
C34B C35B 1.32(5)
C34B C33B 1.38(5)
C35B C36B 1.50(5)
C43B C44B 1.40(5)
C43B C42B 1.49(5)
C33B C32B 1.65(5)
C23B C24B 1.37(4)
C23B C22B 1.44(5)
C54B C55B 1.40(5)
C54B C53B 1.46(5)
C14B C15B 1.44(4)
C25B C24B 1.41(4)
C25B C27B 1.45(4)
C25B C26B 1.49(4)
C27B C17B 1.28(4)
C63B C64B 1.29(4)
C63B C62B 1.39(4)
C53B C52B 1.46(5)
C65B C66B 1.37(4)
C65B C67B 1.43(4)
C65B C64B 1.49(4)
C16B C26B 1.37(4)
C16B N1B 1.38(4)
C16B C15B 1.46(4)
C62B N6B 1.42(4)
C17B C15B 1.47(5)
C12B N1B 1.35(4)
C42B N4B 1.44(4)
C22B N2B 1.37(4)
C32B N3B 1.44(4)
C46B N4B 1.44(4)
C46B C36B 1.49(5)
C55B C56B 1.29(4)
C55B C57B 1.58(4)
C26B N2B 1.36(4)
C36B N3B 1.29(4)
C66B C56B 1.34(4)
C66B N6B 1.37(4)
C57B C67B 1.37(4)
C56B N5B 1.55(3)
C52B N5B 1.18(3)
C52A N5A 1.49(5)
C52A C53A 1.54(5)
C17A C27A 1.32(7)
C17A C15A 1.44(6)
C23A C22A 1.34(6)
C23A C24A 1.36(6)
C27A C25A 1.49(7)
C53A C54A 1.32(7)
C47A C37A 1.44(6)
C47A C45A 1.51(6)
C44A C43A 1.27(5)
C44A C45A 1.38(6)
C25A C24A 1.30(6)
C25A C26A 1.43(5)
C26A N2A 1.28(5)
C26A C16A 1.50(6)
C35A C36A 1.34(5)
C35A C37A 1.44(6)
C35A C34A 1.48(5)
C42A C43A 1.42(6)
C42A N4A 1.48(6)
C34A C33A 1.42(5)
C33A C32A 1.45(5)
C46A N4A 1.37(4)
C46A C45A 1.39(5)
C46A C36A 1.44(5)
C32A N3A 1.42(5)
C13A C12A 1.43(6)
C13A C14A 1.50(6)
C16A N1A 1.46(5)
C16A C15A 1.57(6)
C36A N3A 1.41(5)
C15A C14A 1.35(6)
C22A N2A 1.42(5)
C54A C55A 1.43(9)
C64A C63A 1.41(7)
C64A C65A 1.43(7)
C65A C66A 1.26(7)
C65A C67A 1.57(10)
C57A C67A 1.31(12)
C57A C55A 1.51(10)
C66A N6A 1.40(6)
C66A C56A 1.53(6)
C12A N1A 1.32(5)
C63A C62A 1.33(6)
C56A N5A 1.29(5)
C56A C55A 1.44(8)
C62A N6A 1.44(5)
Cd1 S17 2.493(7)
Cd1 S48 2.510(9)
Cd1 S10 2.511(7)
Cd1 S8 2.570(8)
Cd2 S42 2.494(7)
Cd2 S40 2.516(7)
Cd2 S35 2.524(7)
Cd2 S44 2.528(8)
Cd3 S34 2.512(7)
Cd3 S35 2.512(7)
Cd3 S32 2.530(6)
Cd3 S2 2.542(7)
Cd4 S42 2.519(7)
Cd4 S34 2.521(7)
Cd4 S33 2.523(6)
Cd4 S18 2.529(7)
Cd5 S33 2.501(6)
Cd5 S40 2.514(7)
Cd5 S17 2.533(7)
Cd5 S32 2.536(7)
Cd6 S45 2.483(7)
Cd6 S34 2.533(7)
Cd6 S20 2.553(8)
Cd6 S39 2.560(8)
Cd7 S19 2.484(8)
Cd7 S35 2.534(7)
Cd7 S41 2.553(8)
Cd7 S3 2.564(9)
Cd8 S19 2.483(8)
Cd8 S34 2.555(7)
Cd8 S11 2.564(8)
Cd8 S15 2.571(8)
Cd9 S24 2.474(8)
Cd9 S35 2.542(7)
Cd9 S7 2.543(9)
Cd9 S5 2.572(9)
Cd10 S45 2.478(8)
Cd10 S33 2.522(7)
Cd10 S22 2.540(7)
Cd10 S4 2.588(8)
Cd11 S24 2.487(8)
Cd11 S32 2.547(6)
Cd11 S23 2.567(8)
Cd11 S10 2.585(7)
Cd12 S19 2.475(8)
Cd12 S42 2.531(7)
Cd12 S52 2.543(10)
Cd12 S30 2.548(11)
Cd13 S14 2.456(8)
Cd13 S16 2.548(8)
Cd13 S33 2.564(7)
Cd13 S26 2.587(8)
Cd14 S45 2.468(7)
Cd14 S32 2.532(7)
Cd14 S12 2.564(8)
Cd14 S8 2.568(8)
Cd15 S12 2.488(8)
Cd15 S21 2.526(8)
Cd15 S2 2.529(7)
Cd15 S39 2.537(8)
Cd16 S24 2.475(9)
Cd16 S49 2.539(10)
Cd16 S40 2.553(7)
Cd16 S43 2.577(8)
Cd17 S14 2.475(8)
Cd17 S27 2.518(10)
Cd17 S54 2.534(10)
Cd17 S42 2.547(8)
Cd18 S2 2.515(7)
Cd18 S11 2.535(8)
Cd18 S41 2.558(8)
Cd18 S9 2.560(8)
Cd19 S14 2.485(8)
Cd19 S29 2.543(10)
Cd19 S40 2.555(8)
Cd19 S1 2.557(9)
Cd20 S7 2.505(9)
Cd20 S2 2.533(7)
Cd20 S23 2.562(8)
Cd20 S6 2.564(8)
Cd21 S25 2.481(9)
Cd21 S6 2.529(10)
Cd21 S21 2.544(8)
Cd21 S9 2.555(9)
Cd22 S49 2.504(11)
Cd22 S44 2.521(9)
Cd22 S28 2.530(11)
Cd22 S5 2.533(10)
Cd23 S51 2.439(11)
Cd23 S38 2.510(10)
Cd23 S31 2.527(12)
Cd23 S46 2.532(9)
Cd24 S54 2.473(12)
Cd24 S29 2.519(11)
Cd24 S53 2.535(10)
Cd24 S44 2.541(9)
Cd25 S16 2.506(8)
Cd25 S18 2.531(8)
Cd25 S27 2.536(11)
Cd25 S46 2.553(8)
Cd26 S20 2.490(9)
Cd26 S18 2.513(8)
Cd26 S31 2.534(9)
Cd26 S22 2.575(8)
Cd27 S47 2.439(11)
Cd27 S53 2.495(12)
Cd27 S28 2.509(11)
Cd27 S36 2.554(11)
Cd28 S30 2.518(12)
Cd28 S3 2.519(10)
Cd28 S44 2.524(8)
Cd28 S36 2.534(9)
Cd29 S50 2.500(9)
Cd29 S4 2.501(9)
Cd29 S26 2.519(9)
Cd29 S17 2.521(7)
Cd30 S52 2.497(12)
Cd30 S38 2.533(9)
Cd30 S18 2.550(7)
Cd30 S15 2.557(9)
Cd31 S37 2.453(9)
Cd31 S13 2.524(11)
Cd31 S48 2.547(11)
Cd31 S50 2.559(11)
Cd32 S1 2.490(10)
Cd32 S17 2.514(8)
Cd32 S13 2.544(9)
Cd32 S43 2.558(9)
Fe2 N4B 1.88(3)
Fe2 N5B 1.89(3)
Fe2 N1B 1.94(3)
Fe2 N3B 1.94(3)
Fe2 N2B 1.96(3)
Fe2 N6B 1.96(2)
Fe1 N6A 1.88(4)
Fe1 N4A 1.91(3)
Fe1 N3A 1.98(3)
Fe1 N1A 1.99(4)
Fe1 N5A 2.02(4)
Fe1 N2A 2.04(3)
